data_1575270
loop_
_publ_author_name
'Riffle, Jared R.'
'Jowers, Cash L.'
'Luna, Sarah'
'Smith, Mark D.'
'Peryshkov, Dmitry V.'

_publ_section_title
;
 Non-spectator behavior of a neutral phosphine ligand driven by a
 redox-active boron cluster.
;
_journal_issue 35
_journal_name_full 'Chemical science'
_journal_page_first 15997
_journal_page_last 16003
_journal_paper_doi 10.1039/d5sc04058b
_journal_volume 16
_journal_year 2025
_chemical_formula_moiety 'C26 H61 B20 Cl Cu P3, C4 H8 O'
_chemical_formula_sum 'C30 H69 B20 Cl Cu O P3'
_chemical_formula_weight 853.95
_space_group_crystal_system triclinic
_space_group_IT_number 2
_space_group_name_Hall '-P 1'
_space_group_name_H-M_alt 'P -1'
_atom_sites_solution_hydrogens mixed
_atom_sites_solution_primary dual
_atom_sites_solution_secondary difmap
_audit_creation_date 2023-04-13
_audit_creation_method
;
Olex2 1.5
(compiled 2023.03.06 svn.rbb2c1857 for OlexSys, GUI svn.r6748)
;
_audit_update_record
;
2025-05-23 deposited with the CCDC.	2025-07-30 downloaded from the CCDC.
;
_cell_angle_alpha 77.677(2)
_cell_angle_beta 84.292(2)
_cell_angle_gamma 77.488(2)
_cell_formula_units_Z 2
_cell_length_a 10.3745(4)
_cell_length_b 10.5931(5)
_cell_length_c 21.3748(9)
_cell_measurement_reflns_used 9697
_cell_measurement_temperature 100(2)
_cell_measurement_theta_max 31.566
_cell_measurement_theta_min 2.401
_cell_volume 2236.93(17)
_computing_cell_refinement 'SAINT V8.40B (Bruker, 2016)'
_computing_data_collection 'Bruker APEX3 v2019.1-0 (Bruker, 2019)'
_computing_data_reduction 'SAINT V8.40B (Bruker, 2016)'
_computing_molecular_graphics 'OLEX2 (Dolomanov et al., 2009)'
_computing_publication_material 'OLEX2 (Dolomanov et al., 2009)'
_computing_structure_refinement 'XL (Sheldrick, 2015)'
_computing_structure_solution 'XT (Sheldrick, 2015)'
_diffrn_ambient_temperature 100(2)
_diffrn_detector PHOTON-II
_diffrn_detector_area_resol_mean 7.39
_diffrn_detector_type 'area detector'
_diffrn_measured_fraction_theta_full 0.999
_diffrn_measured_fraction_theta_max 0.987
_diffrn_measurement_device 'three-circle diffractometer'
_diffrn_measurement_device_type 'Bruker D8 Quest'
_diffrn_measurement_method '\w and \f scans'
_diffrn_radiation_monochromator 'mirror optics'
_diffrn_radiation_probe x-ray
_diffrn_radiation_type MoK\a
_diffrn_radiation_wavelength 0.71073
_diffrn_reflns_av_R_equivalents 0.0508
_diffrn_reflns_av_unetI/netI 0.0361
_diffrn_reflns_Laue_measured_fraction_full 0.999
_diffrn_reflns_Laue_measured_fraction_max 0.987
_diffrn_reflns_limit_h_max 15
_diffrn_reflns_limit_h_min -14
_diffrn_reflns_limit_k_max 15
_diffrn_reflns_limit_k_min -15
_diffrn_reflns_limit_l_max 31
_diffrn_reflns_limit_l_min -31
_diffrn_reflns_number 108509
_diffrn_reflns_point_group_measured_fraction_full 0.999
_diffrn_reflns_point_group_measured_fraction_max 0.987
_diffrn_reflns_theta_full 25.242
_diffrn_reflns_theta_max 31.589
_diffrn_reflns_theta_min 2.053
_diffrn_source 'microfocus sealed X-ray tube'
_diffrn_source_current 1.0
_diffrn_source_power 0.05
_diffrn_source_type 'Incoatec I\ms'
_diffrn_source_voltage 50.0
_diffrn_standards_number 0
_exptl_absorpt_coefficient_mu 0.683
_exptl_absorpt_correction_T_max 0.5650
_exptl_absorpt_correction_T_min 0.4812
_exptl_absorpt_correction_type multi-scan
_exptl_absorpt_process_details
;
SADABS-2016/2 (Bruker,2016/2) was used for absorption correction.
wR2(int) was 0.1202 before and 0.0689 after correction.
The Ratio of minimum to maximum transmission is 0.8517.
The \l/2 correction factor is Not present.
;
_exptl_crystal_colour brown
_exptl_crystal_colour_primary brown
_exptl_crystal_density_diffrn 1.268
_exptl_crystal_description plate
_exptl_crystal_F_000 896
_exptl_crystal_size_max 0.24
_exptl_crystal_size_mid 0.18
_exptl_crystal_size_min 0.02
_refine_diff_density_max 0.440
_refine_diff_density_min -0.472
_refine_diff_density_rms 0.062
_refine_ls_extinction_method none
_refine_ls_goodness_of_fit_ref 1.055
_refine_ls_hydrogen_treatment mixed
_refine_ls_matrix_type full
_refine_ls_number_parameters 613
_refine_ls_number_reflns 14830
_refine_ls_number_restraints 10
_refine_ls_restrained_S_all 1.055
_refine_ls_R_factor_all 0.0412
_refine_ls_R_factor_gt 0.0318
_refine_ls_shift/su_max 0.001
_refine_ls_shift/su_mean 0.000
_refine_ls_structure_factor_coef Fsqd
_refine_ls_weighting_details 'w=1/[\s^2^(Fo^2^)+(0.0301P)^2^+0.8950P] where P=(Fo^2^+2Fc^2^)/3'
_refine_ls_weighting_scheme calc
_refine_ls_wR_factor_gt 0.0736
_refine_ls_wR_factor_ref 0.0775
_reflns_Friedel_coverage 0.000
_reflns_number_gt 12675
_reflns_number_total 14830
_reflns_threshold_expression 'I > 2\s(I)'
_cod_data_source_file d5sc04058b2.cif
_cod_data_source_block jrxr_03_97
_cod_depositor_comments
;
The following automatic conversions were performed:

data item '_diffrn_radiation_probe' value 'X-ray' was changed to
'x-ray' in accordance with the
/home/data/users/saulius/crontab/automatic-downloads/rss-feeds/RSC/lib/dictionaries/cif_core.dic
dictionary named 'cif_core.dic' version 2.4.2 last updated on
2011-04-26.

Automatic conversion script
Id: cif_fix_values 8170 2020-07-09 18:12:32Z antanas 

 Adding full bibliography for 1575269--1575273.cif.
;
_cod_database_code 1575270
_shelx_shelxl_version_number 2019/2
_shelx_space_group_comment
;
The symmetry employed for this shelxl refinement is uniquely defined
by the following loop, which should always be used as a source of
symmetry information in preference to the above space-group names.
They are only intended as comments.
;
_shelx_estimated_absorpt_t_max 0.986
_shelx_estimated_absorpt_t_min 0.853
_olex2_refinement_description
;
1. Fixed Uiso
 At 1.2 times of:
  All C(H) groups, All C(H,H) groups
 At 1.5 times of:
  All C(H,H,H) groups
2. Uiso/Uaniso restraints and constraints
Uanis(C3S) = Uanis(C5S)
Uanis(C2S) = Uanis(C6S)
Uanis(C1S) = Uanis(C7S)
Uanis(O1S) = Uanis(C8S)
Uanis(C4S) = Uanis(O2S)
3. Same fragment restrains
{O1S, C1S, C2S, C3S, C4S} sigma for 1-2: 0.01, 1-3: 0.04
as in
{O2S, C5S, C6S, C7S, C8S}
4. Others
 Sof(O2S)=Sof(C5S)=Sof(H5SA)=Sof(H5SB)=Sof(C6S)=Sof(H6SA)=Sof(H6SB)=Sof(C7S)=
 Sof(H7SA)=Sof(H7SB)=Sof(C8S)=Sof(H8SA)=Sof(H8SB)=1-FVAR(1)
 Sof(O1S)=Sof(C1S)=Sof(H1SA)=Sof(H1SB)=Sof(C2S)=Sof(H2SA)=Sof(H2SB)=Sof(C3S)=
 Sof(H3SA)=Sof(H3SB)=Sof(C4S)=Sof(H4SA)=Sof(H4SB)=FVAR(1)
5.a Secondary CH2 refined with riding coordinates:
 C1S(H1SA,H1SB), C2S(H2SA,H2SB), C3S(H3SA,H3SB), C4S(H4SA,H4SB), C5S(H5SA,
 H5SB), C6S(H6SA,H6SB), C7S(H7SA,H7SB), C8S(H8SA,H8SB)
5.b Aromatic/amide H refined with riding coordinates:
 C12(H12A), C13(H13A), C14(H14A), C15(H15A), C16(H16A)
5.c Idealised Me refined as rotating group:
 C22(H22A,H22B,H22C), C23(H23A,H23B,H23C), C24(H24A,H24B,H24C), C26(H26A,H26B,
 H26C), C27(H27A,H27B,H27C), C28(H28A,H28B,H28C), C32(H32A,H32B,H32C), C33(H33A,
 H33B,H33C), C34(H34A,H34B,H34C), C36(H36A,H36B,H36C), C37(H37A,H37B,H37C),
 C38(H38A,H38B,H38C)
;
_olex2_submission_special_instructions 'No special instructions were received'

loop_
_space_group_symop_operation_xyz
'x, y, z'
'-x, -y, -z'

loop_
_atom_site_label
_atom_site_type_symbol
_atom_site_fract_x
_atom_site_fract_y
_atom_site_fract_z
_atom_site_U_iso_or_equiv
_atom_site_adp_type
_atom_site_occupancy
_atom_site_site_symmetry_order
_atom_site_calc_flag
_atom_site_refinement_flags_posn
_atom_site_refinement_flags_adp
_atom_site_refinement_flags_occupancy
_atom_site_disorder_assembly
_atom_site_disorder_group
Cu1 Cu 0.39307(2) 0.50912(2) 0.19656(2) 0.01122(4) Uani 1 1 d . . . . .
Cl1 Cl 0.52400(3) 0.39275(3) 0.12716(2) 0.02091(6) Uani 1 1 d . . . . .
P1 P 0.41268(3) 0.71315(3) 0.20657(2) 0.00988(6) Uani 1 1 d . . . . .
P2 P 0.19904(3) 0.59672(3) 0.13761(2) 0.01127(6) Uani 1 1 d . . . . .
P3 P 0.45984(3) 0.39309(3) 0.30142(2) 0.01106(6) Uani 1 1 d . . . . .
C1 C 0.24133(11) 0.82045(11) 0.20613(5) 0.01140(19) Uani 1 1 d . . . . .
C2 C 0.12671(11) 0.76138(11) 0.16201(5) 0.0126(2) Uani 1 1 d . . . . .
C3 C 0.48518(11) 0.70083(11) 0.28426(5) 0.01107(19) Uani 1 1 d . . . . .
C4 C 0.51773(11) 0.52568(11) 0.33327(5) 0.0120(2) Uani 1 1 d . . . . .
C11 C 0.51628(11) 0.80744(11) 0.14944(5) 0.0127(2) Uani 1 1 d . . . . .
C12 C 0.59459(12) 0.73747(13) 0.10603(6) 0.0164(2) Uani 1 1 d . . . . .
H12A H 0.592874 0.647169 0.108701 0.020 Uiso 1 1 calc R U . . .
C13 C 0.67526(13) 0.80001(15) 0.05879(6) 0.0226(3) Uani 1 1 d . . . . .
H13A H 0.727856 0.752467 0.029098 0.027 Uiso 1 1 calc R U . . .
C14 C 0.67876(14) 0.93159(15) 0.05512(6) 0.0244(3) Uani 1 1 d . . . . .
H14A H 0.732263 0.974464 0.022291 0.029 Uiso 1 1 calc R U . . .
C15 C 0.60445(13) 1.00084(13) 0.09920(6) 0.0214(3) Uani 1 1 d . . . . .
H15A H 0.608285 1.090502 0.096955 0.026 Uiso 1 1 calc R U . . .
C16 C 0.52440(12) 0.93899(12) 0.14664(6) 0.0166(2) Uani 1 1 d . . . . .
H16A H 0.474983 0.986023 0.177302 0.020 Uiso 1 1 calc R U . . .
C21 C 0.23108(12) 0.63105(12) 0.04605(5) 0.0157(2) Uani 1 1 d . . . . .
C22 C 0.25272(14) 0.50025(13) 0.02203(6) 0.0196(2) Uani 1 1 d . . . . .
H22A H 0.314937 0.432461 0.048968 0.029 Uiso 1 1 calc R U . . .
H22B H 0.288839 0.513119 -0.022487 0.029 Uiso 1 1 calc R U . . .
H22C H 0.168116 0.472071 0.024361 0.029 Uiso 1 1 calc R U . . .
C23 C 0.36240(13) 0.67907(12) 0.03001(6) 0.0176(2) Uani 1 1 d . . . . .
H23A H 0.356368 0.760054 0.046272 0.026 Uiso 1 1 calc R U . . .
H23B H 0.380241 0.696870 -0.016597 0.026 Uiso 1 1 calc R U . . .
H23C H 0.434278 0.610893 0.050124 0.026 Uiso 1 1 calc R U . . .
C24 C 0.12413(14) 0.73107(14) 0.00652(6) 0.0228(3) Uani 1 1 d . . . . .
H24A H 0.140189 0.724693 -0.038769 0.034 Uiso 1 1 calc R U . . .
H24B H 0.127103 0.820420 0.011195 0.034 Uiso 1 1 calc R U . . .
H24C H 0.036921 0.711869 0.021933 0.034 Uiso 1 1 calc R U . . .
C25 C 0.06987(12) 0.48882(12) 0.15984(6) 0.0158(2) Uani 1 1 d . . . . .
C26 C 0.14561(14) 0.34941(13) 0.15205(7) 0.0222(3) Uani 1 1 d . . . . .
H26A H 0.154127 0.344180 0.106557 0.033 Uiso 1 1 calc R U . . .
H26B H 0.096809 0.283209 0.176099 0.033 Uiso 1 1 calc R U . . .
H26C H 0.233784 0.332676 0.168586 0.033 Uiso 1 1 calc R U . . .
C27 C -0.05227(13) 0.52933(15) 0.11985(7) 0.0236(3) Uani 1 1 d . . . . .
H27A H -0.096625 0.619743 0.122626 0.035 Uiso 1 1 calc R U . . .
H27B H -0.113178 0.469399 0.136331 0.035 Uiso 1 1 calc R U . . .
H27C H -0.025210 0.524780 0.075006 0.035 Uiso 1 1 calc R U . . .
C28 C 0.02703(13) 0.47499(12) 0.23161(6) 0.0175(2) Uani 1 1 d . . . . .
H28A H 0.105224 0.458859 0.256621 0.026 Uiso 1 1 calc R U . . .
H28B H -0.018618 0.400885 0.244952 0.026 Uiso 1 1 calc R U . . .
H28C H -0.032807 0.556417 0.238951 0.026 Uiso 1 1 calc R U . . .
C31 C 0.61321(12) 0.25446(11) 0.29725(6) 0.0160(2) Uani 1 1 d . . . . .
C32 C 0.56930(14) 0.15345(12) 0.26572(7) 0.0215(3) Uani 1 1 d . . . . .
H32A H 0.647293 0.090753 0.253704 0.032 Uiso 1 1 calc R U . . .
H32B H 0.521925 0.199788 0.227301 0.032 Uiso 1 1 calc R U . . .
H32C H 0.510824 0.105745 0.296140 0.032 Uiso 1 1 calc R U . . .
C33 C 0.67502(14) 0.17933(14) 0.36113(7) 0.0248(3) Uani 1 1 d . . . . .
H33A H 0.659685 0.238218 0.391967 0.037 Uiso 1 1 calc R U . . .
H33B H 0.770348 0.149250 0.353383 0.037 Uiso 1 1 calc R U . . .
H33C H 0.634156 0.102998 0.378472 0.037 Uiso 1 1 calc R U . . .
C34 C 0.72247(12) 0.30916(12) 0.25253(6) 0.0183(2) Uani 1 1 d . . . . .
H34A H 0.683429 0.367445 0.214131 0.027 Uiso 1 1 calc R U . . .
H34B H 0.788051 0.235896 0.240014 0.027 Uiso 1 1 calc R U . . .
H34C H 0.765514 0.358966 0.274960 0.027 Uiso 1 1 calc R U . . .
C35 C 0.33601(12) 0.31671(12) 0.36382(6) 0.0152(2) Uani 1 1 d . . . . .
C36 C 0.22574(12) 0.42412(12) 0.38478(6) 0.0170(2) Uani 1 1 d . . . . .
H36A H 0.260991 0.468718 0.412972 0.026 Uiso 1 1 calc R U . . .
H36B H 0.153679 0.383767 0.407884 0.026 Uiso 1 1 calc R U . . .
H36C H 0.192133 0.488450 0.346858 0.026 Uiso 1 1 calc R U . . .
C37 C 0.39134(14) 0.22391(13) 0.42507(6) 0.0230(3) Uani 1 1 d . . . . .
H37A H 0.447703 0.143926 0.413920 0.035 Uiso 1 1 calc R U . . .
H37B H 0.318011 0.200063 0.454592 0.035 Uiso 1 1 calc R U . . .
H37C H 0.443547 0.268600 0.445727 0.035 Uiso 1 1 calc R U . . .
C38 C 0.27100(13) 0.23562(13) 0.32812(7) 0.0205(2) Uani 1 1 d . . . . .
H38A H 0.257060 0.283047 0.283885 0.031 Uiso 1 1 calc R U . . .
H38B H 0.185766 0.223198 0.350041 0.031 Uiso 1 1 calc R U . . .
H38C H 0.329117 0.149400 0.327899 0.031 Uiso 1 1 calc R U . . .
B1 B 0.11288(13) 0.74756(13) 0.24445(6) 0.0134(2) Uani 1 1 d . . . . .
H1 H 0.1384(14) 0.6532(14) 0.2742(7) 0.009(3) Uiso 1 1 d . . . . .
B2 B 0.14977(13) 0.88967(13) 0.26566(6) 0.0137(2) Uani 1 1 d . . . . .
H2 H 0.1932(15) 0.8763(15) 0.3094(7) 0.015(4) Uiso 1 1 d . . . . .
B3 B 0.20126(14) 0.98772(13) 0.19340(6) 0.0140(2) Uani 1 1 d . . . . .
H3 H 0.2771(16) 1.0404(16) 0.1906(8) 0.020(4) Uiso 1 1 d . . . . .
B4 B 0.19372(14) 0.90115(13) 0.13050(6) 0.0138(2) Uani 1 1 d . . . . .
H4 H 0.2655(16) 0.8997(16) 0.0916(8) 0.019(4) Uiso 1 1 d . . . . .
B5 B -0.02858(13) 0.80235(13) 0.19614(7) 0.0150(2) Uani 1 1 d . . . . .
H5 H -0.0951(16) 0.7399(16) 0.1963(8) 0.023(4) Uiso 1 1 d . . . . .
B6 B -0.01679(14) 0.87985(14) 0.26031(7) 0.0156(2) Uani 1 1 d . . . . .
H6 H -0.0817(16) 0.8667(16) 0.3021(8) 0.021(4) Uiso 1 1 d . . . . .
B7 B 0.03851(14) 1.03005(13) 0.22710(7) 0.0159(2) Uani 1 1 d . . . . .
H7 H 0.0116(16) 1.1153(16) 0.2486(8) 0.020(4) Uiso 1 1 d . . . . .
B8 B 0.06715(14) 1.03886(13) 0.14253(7) 0.0163(2) Uani 1 1 d . . . . .
H8 H 0.0573(16) 1.1281(16) 0.1064(8) 0.020(4) Uiso 1 1 d . . . . .
B9 B 0.02320(14) 0.89916(13) 0.12403(7) 0.0157(2) Uani 1 1 d . . . . .
H9 H -0.0114(15) 0.8973(15) 0.0794(7) 0.017(4) Uiso 1 1 d . . . . .
B10 B -0.07015(14) 0.97686(14) 0.18461(7) 0.0167(2) Uani 1 1 d . . . . .
H10 H -0.1699(16) 1.0251(16) 0.1766(7) 0.019(4) Uiso 1 1 d . . . . .
B11 B 0.63935(13) 0.60062(13) 0.28661(6) 0.0127(2) Uani 1 1 d . . . . .
H11 H 0.6787(15) 0.5715(15) 0.2437(7) 0.014(4) Uiso 1 1 d . . . . .
B12 B 0.61448(13) 0.77124(13) 0.29126(6) 0.0134(2) Uani 1 1 d . . . . .
H12 H 0.6439(16) 0.8375(16) 0.2501(8) 0.021(4) Uiso 1 1 d . . . . .
B13 B 0.46123(13) 0.80801(13) 0.33426(6) 0.0133(2) Uani 1 1 d . . . . .
H13 H 0.3932(16) 0.8974(16) 0.3219(8) 0.020(4) Uiso 1 1 d . . . . .
B14 B 0.39956(13) 0.65647(13) 0.35486(6) 0.0127(2) Uani 1 1 d . . . . .
H14 H 0.3003(16) 0.6563(15) 0.3533(7) 0.017(4) Uiso 1 1 d . . . . .
B15 B 0.66342(14) 0.50632(13) 0.36663(6) 0.0146(2) Uani 1 1 d . . . . .
H15 H 0.7284(15) 0.4105(15) 0.3737(7) 0.016(4) Uiso 1 1 d . . . . .
B16 B 0.72449(14) 0.65296(13) 0.34238(6) 0.0146(2) Uani 1 1 d . . . . .
H16 H 0.8294(16) 0.6493(16) 0.3355(8) 0.020(4) Uiso 1 1 d . . . . .
B17 B 0.61095(14) 0.78109(13) 0.37326(6) 0.0152(2) Uani 1 1 d . . . . .
H17 H 0.6411(16) 0.8619(16) 0.3868(7) 0.019(4) Uiso 1 1 d . . . . .
B18 B 0.47437(14) 0.71239(14) 0.41313(6) 0.0152(2) Uani 1 1 d . . . . .
H18 H 0.4133(15) 0.7486(15) 0.4538(7) 0.018(4) Uiso 1 1 d . . . . .
B19 B 0.50936(14) 0.54142(13) 0.41021(6) 0.0143(2) Uani 1 1 d . . . . .
H19 H 0.4698(16) 0.4698(16) 0.4446(8) 0.020(4) Uiso 1 1 d . . . . .
B20 B 0.64016(14) 0.61971(13) 0.41926(6) 0.0153(2) Uani 1 1 d . . . . .
H20 H 0.6908(16) 0.5940(15) 0.4621(7) 0.017(4) Uiso 1 1 d . . . . .
O1S O 0.07250(13) 0.14364(14) 0.48058(6) 0.0340(3) Uani 0.884(3) 1 d D . P A 1
C1S C 0.0707(2) 0.1489(2) 0.54701(10) 0.0418(5) Uani 0.884(3) 1 d D . P A 1
H1SA H 0.161826 0.135262 0.560872 0.050 Uiso 0.884(3) 1 calc R U P A 1
H1SB H 0.026624 0.080262 0.573819 0.050 Uiso 0.884(3) 1 calc R U P A 1
C2S C -0.0048(2) 0.2832(2) 0.55240(10) 0.0355(5) Uani 0.884(3) 1 d D . P A 1
H2SA H 0.055533 0.345578 0.548489 0.043 Uiso 0.884(3) 1 calc R U P A 1
H2SB H -0.056530 0.281282 0.593959 0.043 Uiso 0.884(3) 1 calc R U P A 1
C3S C -0.0959(8) 0.3223(6) 0.49672(16) 0.0368(4) Uani 0.884(3) 1 d D . P A 1
H3SA H -0.081721 0.405894 0.468476 0.044 Uiso 0.884(3) 1 calc R U P A 1
H3SB H -0.189811 0.332883 0.512536 0.044 Uiso 0.884(3) 1 calc R U P A 1
C4S C -0.05660(19) 0.2077(2) 0.46131(10) 0.0350(4) Uani 0.884(3) 1 d D . P A 1
H4SA H -0.118879 0.146560 0.473493 0.042 Uiso 0.884(3) 1 calc R U P A 1
H4SB H -0.055991 0.240321 0.414312 0.042 Uiso 0.884(3) 1 calc R U P A 1
O2S O -0.0339(11) 0.2635(11) 0.4469(5) 0.0350(4) Uani 0.116(3) 1 d D . P A 2
C5S C -0.103(6) 0.334(5) 0.4946(10) 0.0368(4) Uani 0.116(3) 1 d D . P A 2
H5SA H -0.198764 0.333720 0.496541 0.044 Uiso 0.116(3) 1 calc R U P A 2
H5SB H -0.091278 0.426496 0.484405 0.044 Uiso 0.116(3) 1 calc R U P A 2
C6S C -0.0457(18) 0.2647(16) 0.5572(8) 0.0355(5) Uani 0.116(3) 1 d D . P A 2
H6SA H -0.115711 0.262014 0.592175 0.043 Uiso 0.116(3) 1 calc R U P A 2
H6SB H 0.021036 0.309813 0.567780 0.043 Uiso 0.116(3) 1 calc R U P A 2
C7S C 0.0173(18) 0.1276(17) 0.5478(7) 0.0418(5) Uani 0.116(3) 1 d D . P A 2
H7SA H -0.020895 0.060265 0.579092 0.050 Uiso 0.116(3) 1 calc R U P A 2
H7SB H 0.114180 0.109663 0.551711 0.050 Uiso 0.116(3) 1 calc R U P A 2
C8S C -0.0162(15) 0.1305(12) 0.4799(6) 0.0340(3) Uani 0.116(3) 1 d D . P A 2
H8SA H 0.056412 0.074850 0.458410 0.041 Uiso 0.116(3) 1 calc R U P A 2
H8SB H -0.098194 0.096671 0.480455 0.041 Uiso 0.116(3) 1 calc R U P A 2

loop_
_atom_site_aniso_label
_atom_site_aniso_U_11
_atom_site_aniso_U_22
_atom_site_aniso_U_33
_atom_site_aniso_U_23
_atom_site_aniso_U_13
_atom_site_aniso_U_12
Cu1 0.01189(7) 0.01021(6) 0.01207(6) -0.00331(5) 0.00048(5) -0.00276(5)
Cl1 0.02377(15) 0.02109(14) 0.01498(12) -0.00674(11) 0.00213(11) 0.00335(12)
P1 0.00996(13) 0.00941(12) 0.01049(12) -0.00174(9) -0.00042(9) -0.00273(10)
P2 0.01211(13) 0.01066(12) 0.01226(12) -0.00352(10) -0.00087(10) -0.00359(10)
P3 0.01233(13) 0.00905(12) 0.01214(12) -0.00198(10) -0.00014(10) -0.00327(10)
C1 0.0115(5) 0.0100(5) 0.0126(5) -0.0023(4) -0.0013(4) -0.0017(4)
C2 0.0121(5) 0.0119(5) 0.0147(5) -0.0035(4) -0.0016(4) -0.0032(4)
C3 0.0116(5) 0.0104(5) 0.0118(4) -0.0019(4) -0.0010(4) -0.0036(4)
C4 0.0130(5) 0.0103(5) 0.0124(5) -0.0006(4) -0.0020(4) -0.0031(4)
C11 0.0108(5) 0.0139(5) 0.0129(5) 0.0007(4) -0.0012(4) -0.0045(4)
C12 0.0154(6) 0.0195(6) 0.0154(5) -0.0038(4) 0.0004(4) -0.0058(5)
C13 0.0189(6) 0.0327(7) 0.0168(5) -0.0043(5) 0.0045(5) -0.0095(5)
C14 0.0218(6) 0.0322(7) 0.0181(6) 0.0053(5) 0.0004(5) -0.0137(6)
C15 0.0202(6) 0.0180(6) 0.0245(6) 0.0059(5) -0.0039(5) -0.0091(5)
C16 0.0158(6) 0.0138(5) 0.0195(5) 0.0004(4) -0.0020(4) -0.0047(4)
C21 0.0187(6) 0.0171(5) 0.0124(5) -0.0044(4) -0.0018(4) -0.0041(5)
C22 0.0238(6) 0.0215(6) 0.0167(5) -0.0093(5) -0.0009(5) -0.0061(5)
C23 0.0221(6) 0.0165(5) 0.0145(5) -0.0036(4) 0.0022(4) -0.0056(5)
C24 0.0247(7) 0.0261(7) 0.0160(5) -0.0035(5) -0.0054(5) -0.0008(5)
C25 0.0150(5) 0.0160(5) 0.0193(5) -0.0051(4) 0.0001(4) -0.0084(4)
C26 0.0286(7) 0.0156(6) 0.0259(6) -0.0081(5) 0.0039(5) -0.0107(5)
C27 0.0187(6) 0.0305(7) 0.0267(6) -0.0092(5) -0.0039(5) -0.0116(5)
C28 0.0179(6) 0.0158(5) 0.0203(5) -0.0048(4) 0.0021(4) -0.0069(5)
C31 0.0161(6) 0.0101(5) 0.0208(5) -0.0028(4) -0.0007(4) -0.0006(4)
C32 0.0233(6) 0.0130(5) 0.0296(7) -0.0084(5) 0.0037(5) -0.0051(5)
C33 0.0236(7) 0.0180(6) 0.0279(7) 0.0020(5) -0.0049(5) 0.0014(5)
C34 0.0127(5) 0.0154(5) 0.0265(6) -0.0067(5) 0.0021(5) -0.0010(4)
C35 0.0158(5) 0.0139(5) 0.0160(5) -0.0007(4) 0.0014(4) -0.0069(4)
C36 0.0174(6) 0.0172(5) 0.0173(5) -0.0032(4) 0.0034(4) -0.0073(5)
C37 0.0263(7) 0.0197(6) 0.0205(6) 0.0049(5) -0.0017(5) -0.0077(5)
C38 0.0195(6) 0.0172(6) 0.0278(6) -0.0072(5) 0.0009(5) -0.0088(5)
B1 0.0131(6) 0.0134(6) 0.0149(5) -0.0042(4) 0.0006(4) -0.0043(5)
B2 0.0126(6) 0.0137(6) 0.0158(5) -0.0052(5) -0.0004(4) -0.0023(5)
B3 0.0151(6) 0.0097(5) 0.0173(6) -0.0025(4) -0.0027(5) -0.0016(5)
B4 0.0151(6) 0.0119(5) 0.0147(5) -0.0017(4) -0.0027(4) -0.0031(5)
B5 0.0117(6) 0.0145(6) 0.0195(6) -0.0055(5) -0.0010(5) -0.0022(5)
B6 0.0126(6) 0.0153(6) 0.0197(6) -0.0062(5) 0.0006(5) -0.0024(5)
B7 0.0138(6) 0.0126(6) 0.0214(6) -0.0055(5) -0.0023(5) -0.0003(5)
B8 0.0166(6) 0.0120(6) 0.0200(6) -0.0026(5) -0.0050(5) -0.0011(5)
B9 0.0142(6) 0.0129(6) 0.0197(6) -0.0033(5) -0.0046(5) -0.0007(5)
B10 0.0142(6) 0.0142(6) 0.0221(6) -0.0054(5) -0.0040(5) -0.0002(5)
B11 0.0120(6) 0.0119(5) 0.0140(5) -0.0013(4) -0.0010(4) -0.0031(4)
B12 0.0132(6) 0.0125(5) 0.0155(5) -0.0018(4) -0.0021(4) -0.0050(5)
B13 0.0147(6) 0.0117(5) 0.0152(5) -0.0043(4) -0.0015(4) -0.0043(5)
B14 0.0140(6) 0.0125(5) 0.0125(5) -0.0030(4) -0.0005(4) -0.0040(5)
B15 0.0144(6) 0.0141(6) 0.0155(6) -0.0020(5) -0.0037(5) -0.0030(5)
B16 0.0134(6) 0.0151(6) 0.0160(6) -0.0020(5) -0.0033(5) -0.0045(5)
B17 0.0165(6) 0.0149(6) 0.0157(6) -0.0036(5) -0.0033(5) -0.0051(5)
B18 0.0172(6) 0.0161(6) 0.0136(5) -0.0040(5) -0.0017(5) -0.0049(5)
B19 0.0170(6) 0.0135(6) 0.0129(5) -0.0016(4) -0.0017(4) -0.0043(5)
B20 0.0174(6) 0.0147(6) 0.0149(5) -0.0023(5) -0.0034(5) -0.0049(5)
O1S 0.0248(7) 0.0433(8) 0.0327(7) -0.0113(6) -0.0026(5) 0.0005(6)
C1S 0.0314(11) 0.0562(13) 0.0315(9) -0.0077(9) -0.0108(9) 0.0078(10)
C2S 0.0341(12) 0.0423(11) 0.0327(9) -0.0103(8) -0.0057(9) -0.0087(9)
C3S 0.0287(13) 0.0389(15) 0.0381(9) -0.0028(9) -0.0052(7) 0.0006(9)
C4S 0.0251(9) 0.0452(13) 0.0363(10) -0.0106(10) -0.0082(7) -0.0053(8)
O2S 0.0251(9) 0.0452(13) 0.0363(10) -0.0106(10) -0.0082(7) -0.0053(8)
C5S 0.0287(13) 0.0389(15) 0.0381(9) -0.0028(9) -0.0052(7) 0.0006(9)
C6S 0.0341(12) 0.0423(11) 0.0327(9) -0.0103(8) -0.0057(9) -0.0087(9)
C7S 0.0314(11) 0.0562(13) 0.0315(9) -0.0077(9) -0.0108(9) 0.0078(10)
C8S 0.0248(7) 0.0433(8) 0.0327(7) -0.0113(6) -0.0026(5) 0.0005(6)

loop_
_atom_type_symbol
_atom_type_description
_atom_type_scat_dispersion_real
_atom_type_scat_dispersion_imag
_atom_type_scat_source
C C 0.0033 0.0016 'International Tables Vol C Tables 4.2.6.8 and 6.1.1.4'
H H 0.0000 0.0000 'International Tables Vol C Tables 4.2.6.8 and 6.1.1.4'
B B 0.0013 0.0007 'International Tables Vol C Tables 4.2.6.8 and 6.1.1.4'
Cl Cl 0.1484 0.1585 'International Tables Vol C Tables 4.2.6.8 and 6.1.1.4'
Cu Cu 0.3201 1.2651 'International Tables Vol C Tables 4.2.6.8 and 6.1.1.4'
O O 0.0106 0.0060 'International Tables Vol C Tables 4.2.6.8 and 6.1.1.4'
P P 0.1023 0.0942 'International Tables Vol C Tables 4.2.6.8 and 6.1.1.4'

loop_
_geom_angle_atom_site_label_1
_geom_angle_atom_site_label_2
_geom_angle_atom_site_label_3
_geom_angle
_geom_angle_site_symmetry_1
_geom_angle_site_symmetry_3
_geom_angle_publ_flag
Cl1 Cu1 P2 100.932(12) . . ?
Cl1 Cu1 P3 104.935(12) . . ?
P1 Cu1 Cl1 123.531(13) . . ?
P1 Cu1 P2 91.929(11) . . ?
P1 Cu1 P3 97.667(11) . . ?
P2 Cu1 P3 140.777(12) . . ?
C1 P1 Cu1 107.91(4) . . ?
C3 P1 Cu1 109.12(4) . . ?
C3 P1 C1 109.21(5) . . ?
C11 P1 Cu1 121.18(4) . . ?
C11 P1 C1 106.29(5) . . ?
C11 P1 C3 102.67(5) . . ?
C2 P2 Cu1 105.12(4) . . ?
C2 P2 C21 107.41(5) . . ?
C2 P2 C25 107.93(5) . . ?
C21 P2 Cu1 114.57(4) . . ?
C25 P2 Cu1 112.51(4) . . ?
C25 P2 C21 108.92(5) . . ?
C4 P3 Cu1 101.81(3) . . ?
C4 P3 C31 105.96(5) . . ?
C4 P3 C35 109.31(5) . . ?
C31 P3 Cu1 111.97(4) . . ?
C31 P3 C35 105.99(5) . . ?
C35 P3 Cu1 120.88(4) . . ?
C2 C1 P1 111.58(7) . . ?
B1 C1 P1 117.44(7) . . ?
B1 C1 C2 57.30(6) . . ?
B2 C1 P1 130.05(8) . . ?
B2 C1 C2 107.66(8) . . ?
B2 C1 B1 62.59(7) . . ?
B2 C1 B4 112.90(9) . . ?
B3 C1 P1 127.39(8) . . ?
B3 C1 C2 108.50(8) . . ?
B3 C1 B1 112.42(9) . . ?
B3 C1 B2 62.72(8) . . ?
B3 C1 B4 63.37(7) . . ?
B4 C1 P1 113.61(8) . . ?
B4 C1 C2 58.06(6) . . ?
B4 C1 B1 107.53(9) . . ?
C1 C2 P2 114.07(7) . . ?
B1 C2 P2 112.14(7) . . ?
B1 C2 C1 57.39(6) . . ?
B1 C2 B4 106.55(8) . . ?
B4 C2 P2 121.38(8) . . ?
B4 C2 C1 56.84(6) . . ?
B5 C2 P2 124.69(8) . . ?
B5 C2 C1 107.19(8) . . ?
B5 C2 B1 63.06(8) . . ?
B5 C2 B4 111.50(9) . . ?
B5 C2 B9 62.16(8) . . ?
B9 C2 P2 131.30(8) . . ?
B9 C2 C1 106.53(8) . . ?
B9 C2 B1 111.87(9) . . ?
B9 C2 B4 62.42(7) . . ?
P1 C3 C4 112.81(6) . . ?
B11 C3 P1 110.12(7) . . ?
B11 C3 C4 57.55(6) . . ?
B12 C3 P1 123.28(7) . . ?
B12 C3 C4 108.09(8) . . ?
B12 C3 B11 63.24(7) . . ?
B13 C3 P1 130.76(8) . . ?
B13 C3 C4 109.07(8) . . ?
B13 C3 B11 113.66(9) . . ?
B13 C3 B12 62.85(8) . . ?
B13 C3 B14 64.52(7) . . ?
B14 C3 P1 120.49(8) . . ?
B14 C3 C4 57.72(7) . . ?
B14 C3 B11 108.27(8) . . ?
B14 C3 B12 114.08(9) . . ?
C3 C4 P3 117.84(6) . . ?
B11 C4 P3 117.09(8) . . ?
B11 C4 C3 55.84(6) . . ?
B14 C4 P3 118.89(7) . . ?
B14 C4 C3 55.37(6) . . ?
B14 C4 B11 104.69(8) . . ?
B15 C4 P3 125.35(8) . . ?
B15 C4 C3 105.68(8) . . ?
B15 C4 B11 63.02(7) . . ?
B15 C4 B14 112.42(9) . . ?
B19 C4 P3 126.43(8) . . ?
B19 C4 C3 105.67(8) . . ?
B19 C4 B11 112.58(9) . . ?
B19 C4 B14 63.22(7) . . ?
B19 C4 B15 63.63(8) . . ?
C12 C11 P1 114.74(9) . . ?
C12 C11 C16 119.20(11) . . ?
C16 C11 P1 126.06(9) . . ?
C11 C12 H12A 119.9 . . ?
C13 C12 C11 120.11(12) . . ?
C13 C12 H12A 119.9 . . ?
C12 C13 H13A 120.0 . . ?
C14 C13 C12 120.05(13) . . ?
C14 C13 H13A 120.0 . . ?
C13 C14 H14A 119.9 . . ?
C13 C14 C15 120.29(12) . . ?
C15 C14 H14A 119.9 . . ?
C14 C15 H15A 120.0 . . ?
C14 C15 C16 119.98(12) . . ?
C16 C15 H15A 120.0 . . ?
C11 C16 H16A 119.9 . . ?
C15 C16 C11 120.29(12) . . ?
C15 C16 H16A 119.9 . . ?
C22 C21 P2 109.13(8) . . ?
C23 C21 P2 108.49(8) . . ?
C23 C21 C22 105.62(10) . . ?
C24 C21 P2 116.96(9) . . ?
C24 C21 C22 107.86(10) . . ?
C24 C21 C23 108.20(10) . . ?
C21 C22 H22A 109.5 . . ?
C21 C22 H22B 109.5 . . ?
C21 C22 H22C 109.5 . . ?
H22A C22 H22B 109.5 . . ?
H22A C22 H22C 109.5 . . ?
H22B C22 H22C 109.5 . . ?
C21 C23 H23A 109.5 . . ?
C21 C23 H23B 109.5 . . ?
C21 C23 H23C 109.5 . . ?
H23A C23 H23B 109.5 . . ?
H23A C23 H23C 109.5 . . ?
H23B C23 H23C 109.5 . . ?
C21 C24 H24A 109.5 . . ?
C21 C24 H24B 109.5 . . ?
C21 C24 H24C 109.5 . . ?
H24A C24 H24B 109.5 . . ?
H24A C24 H24C 109.5 . . ?
H24B C24 H24C 109.5 . . ?
C26 C25 P2 104.51(8) . . ?
C27 C25 P2 116.39(9) . . ?
C27 C25 C26 109.72(10) . . ?
C27 C25 C28 109.85(11) . . ?
C28 C25 P2 110.55(8) . . ?
C28 C25 C26 105.11(10) . . ?
C25 C26 H26A 109.5 . . ?
C25 C26 H26B 109.5 . . ?
C25 C26 H26C 109.5 . . ?
H26A C26 H26B 109.5 . . ?
H26A C26 H26C 109.5 . . ?
H26B C26 H26C 109.5 . . ?
C25 C27 H27A 109.5 . . ?
C25 C27 H27B 109.5 . . ?
C25 C27 H27C 109.5 . . ?
H27A C27 H27B 109.5 . . ?
H27A C27 H27C 109.5 . . ?
H27B C27 H27C 109.5 . . ?
C25 C28 H28A 109.5 . . ?
C25 C28 H28B 109.5 . . ?
C25 C28 H28C 109.5 . . ?
H28A C28 H28B 109.5 . . ?
H28A C28 H28C 109.5 . . ?
H28B C28 H28C 109.5 . . ?
C32 C31 P3 105.82(9) . . ?
C32 C31 C33 107.85(10) . . ?
C33 C31 P3 117.69(9) . . ?
C34 C31 P3 109.81(8) . . ?
C34 C31 C32 107.37(10) . . ?
C34 C31 C33 107.84(10) . . ?
C31 C32 H32A 109.5 . . ?
C31 C32 H32B 109.5 . . ?
C31 C32 H32C 109.5 . . ?
H32A C32 H32B 109.5 . . ?
H32A C32 H32C 109.5 . . ?
H32B C32 H32C 109.5 . . ?
C31 C33 H33A 109.5 . . ?
C31 C33 H33B 109.5 . . ?
C31 C33 H33C 109.5 . . ?
H33A C33 H33B 109.5 . . ?
H33A C33 H33C 109.5 . . ?
H33B C33 H33C 109.5 . . ?
C31 C34 H34A 109.5 . . ?
C31 C34 H34B 109.5 . . ?
C31 C34 H34C 109.5 . . ?
H34A C34 H34B 109.5 . . ?
H34A C34 H34C 109.5 . . ?
H34B C34 H34C 109.5 . . ?
C36 C35 P3 111.11(8) . . ?
C36 C35 C37 107.33(10) . . ?
C36 C35 C38 107.38(10) . . ?
C37 C35 P3 117.68(9) . . ?
C37 C35 C38 107.46(10) . . ?
C38 C35 P3 105.40(8) . . ?
C35 C36 H36A 109.5 . . ?
C35 C36 H36B 109.5 . . ?
C35 C36 H36C 109.5 . . ?
H36A C36 H36B 109.5 . . ?
H36A C36 H36C 109.5 . . ?
H36B C36 H36C 109.5 . . ?
C35 C37 H37A 109.5 . . ?
C35 C37 H37B 109.5 . . ?
C35 C37 H37C 109.5 . . ?
H37A C37 H37B 109.5 . . ?
H37A C37 H37C 109.5 . . ?
H37B C37 H37C 109.5 . . ?
C35 C38 H38A 109.5 . . ?
C35 C38 H38B 109.5 . . ?
C35 C38 H38C 109.5 . . ?
H38A C38 H38B 109.5 . . ?
H38A C38 H38C 109.5 . . ?
H38B C38 H38C 109.5 . . ?
C1 B1 H1 117.3(8) . . ?
C1 B1 B2 58.01(7) . . ?
C1 B1 B5 109.28(9) . . ?
C1 B1 B6 105.83(9) . . ?
C2 B1 C1 65.31(7) . . ?
C2 B1 H1 119.1(8) . . ?
C2 B1 B2 110.38(9) . . ?
C2 B1 B5 57.82(7) . . ?
C2 B1 B6 106.17(9) . . ?
B2 B1 H1 120.8(8) . . ?
B2 B1 B5 107.52(9) . . ?
B5 B1 H1 125.1(8) . . ?
B6 B1 H1 126.7(8) . . ?
B6 B1 B2 59.41(8) . . ?
B6 B1 B5 59.16(8) . . ?
C1 B2 B1 59.40(7) . . ?
C1 B2 H2 117.8(8) . . ?
C1 B2 B3 58.39(7) . . ?
C1 B2 B6 107.58(9) . . ?
C1 B2 B7 106.41(9) . . ?
B1 B2 H2 117.4(8) . . ?
B3 B2 B1 106.47(9) . . ?
B3 B2 H2 123.7(8) . . ?
B3 B2 B7 59.95(8) . . ?
B6 B2 B1 60.22(8) . . ?
B6 B2 H2 123.1(8) . . ?
B6 B2 B3 108.34(9) . . ?
B6 B2 B7 60.61(8) . . ?
B7 B2 B1 107.75(9) . . ?
B7 B2 H2 128.0(8) . . ?
C1 B3 B2 58.89(7) . . ?
C1 B3 H3 118.7(9) . . ?
C1 B3 B4 59.03(7) . . ?
C1 B3 B7 106.89(9) . . ?
C1 B3 B8 107.25(9) . . ?
B2 B3 H3 123.0(9) . . ?
B2 B3 B4 106.47(9) . . ?
B4 B3 H3 118.9(9) . . ?
B7 B3 B2 60.05(8) . . ?
B7 B3 H3 126.4(9) . . ?
B7 B3 B4 107.72(9) . . ?
B8 B3 B2 108.29(10) . . ?
B8 B3 H3 123.2(9) . . ?
B8 B3 B4 59.97(8) . . ?
B8 B3 B7 60.64(8) . . ?
C1 B4 C2 65.11(7) . . ?
C1 B4 B3 57.60(7) . . ?
C1 B4 H4 118.7(9) . . ?
C1 B4 B8 105.51(9) . . ?
C1 B4 B9 109.40(9) . . ?
C2 B4 B3 109.52(9) . . ?
C2 B4 H4 119.9(9) . . ?
C2 B4 B8 105.81(9) . . ?
C2 B4 B9 57.80(7) . . ?
B3 B4 H4 121.6(9) . . ?
B8 B4 B3 59.25(8) . . ?
B8 B4 H4 125.8(9) . . ?
B8 B4 B9 59.31(8) . . ?
B9 B4 B3 107.44(10) . . ?
B9 B4 H4 123.9(9) . . ?
C2 B5 B1 59.11(7) . . ?
C2 B5 H5 117.8(9) . . ?
C2 B5 B6 107.92(9) . . ?
C2 B5 B9 59.06(7) . . ?
C2 B5 B10 107.39(9) . . ?
B1 B5 H5 120.6(9) . . ?
B6 B5 B1 60.03(8) . . ?
B6 B5 H5 124.3(9) . . ?
B6 B5 B10 60.70(8) . . ?
B9 B5 B1 106.34(9) . . ?
B9 B5 H5 121.1(9) . . ?
B9 B5 B6 108.67(10) . . ?
B9 B5 B10 60.23(8) . . ?
B10 B5 B1 107.54(9) . . ?
B10 B5 H5 125.6(9) . . ?
B1 B6 H6 120.4(9) . . ?
B1 B6 B7 107.23(9) . . ?
B1 B6 B10 107.44(10) . . ?
B2 B6 B1 60.37(8) . . ?
B2 B6 H6 121.3(9) . . ?
B2 B6 B7 59.80(8) . . ?
B2 B6 B10 107.60(10) . . ?
B5 B6 B1 60.81(8) . . ?
B5 B6 B2 109.62(10) . . ?
B5 B6 H6 119.8(9) . . ?
B5 B6 B7 107.64(10) . . ?
B5 B6 B10 59.79(8) . . ?
B7 B6 H6 124.1(9) . . ?
B7 B6 B10 59.08(8) . . ?
B10 B6 H6 123.2(9) . . ?
B2 B7 B6 59.59(8) . . ?
B2 B7 H7 119.2(9) . . ?
B2 B7 B8 107.45(10) . . ?
B3 B7 B2 59.99(7) . . ?
B3 B7 B6 107.56(9) . . ?
B3 B7 H7 119.5(9) . . ?
B3 B7 B8 59.64(8) . . ?
B6 B7 H7 122.6(9) . . ?
B6 B7 B8 107.54(9) . . ?
B8 B7 H7 123.4(9) . . ?
B10 B7 B2 108.59(10) . . ?
B10 B7 B3 108.49(10) . . ?
B10 B7 B6 60.51(8) . . ?
B10 B7 H7 123.9(9) . . ?
B10 B7 B8 60.14(8) . . ?
B3 B8 B4 60.78(8) . . ?
B3 B8 B7 59.71(8) . . ?
B3 B8 H8 121.8(9) . . ?
B3 B8 B10 107.83(9) . . ?
B4 B8 B7 107.62(9) . . ?
B4 B8 H8 118.7(9) . . ?
B7 B8 H8 125.8(9) . . ?
B9 B8 B3 109.72(9) . . ?
B9 B8 B4 60.61(8) . . ?
B9 B8 B7 107.86(10) . . ?
B9 B8 H8 118.2(9) . . ?
B9 B8 B10 60.03(8) . . ?
B10 B8 B4 107.80(9) . . ?
B10 B8 B7 59.25(8) . . ?
B10 B8 H8 123.4(9) . . ?
C2 B9 B4 59.78(7) . . ?
C2 B9 B5 58.79(7) . . ?
C2 B9 B8 108.01(9) . . ?
C2 B9 H9 118.3(8) . . ?
C2 B9 B10 107.08(9) . . ?
B4 B9 H9 120.2(8) . . ?
B5 B9 B4 106.78(9) . . ?
B5 B9 B8 108.23(10) . . ?
B5 B9 H9 121.6(8) . . ?
B5 B9 B10 60.12(8) . . ?
B8 B9 B4 60.07(8) . . ?
B8 B9 H9 124.0(8) . . ?
B8 B9 B10 60.26(8) . . ?
B10 B9 B4 107.57(9) . . ?
B10 B9 H9 125.5(8) . . ?
B5 B10 B6 59.51(8) . . ?
B5 B10 B8 107.41(10) . . ?
B5 B10 B9 59.65(8) . . ?
B5 B10 H10 118.8(9) . . ?
B6 B10 H10 123.4(8) . . ?
B7 B10 B5 108.50(10) . . ?
B7 B10 B6 60.42(8) . . ?
B7 B10 B8 60.62(8) . . ?
B7 B10 B9 108.70(10) . . ?
B7 B10 H10 124.8(9) . . ?
B8 B10 B6 107.85(9) . . ?
B8 B10 H10 122.9(9) . . ?
B9 B10 B6 107.27(10) . . ?
B9 B10 B8 59.71(8) . . ?
B9 B10 H10 118.6(8) . . ?
C3 B11 C4 66.61(7) . . ?
C3 B11 H11 116.3(8) . . ?
C3 B11 B12 58.02(7) . . ?
C3 B11 B15 109.25(9) . . ?
C3 B11 B16 105.13(9) . . ?
C4 B11 H11 120.4(8) . . ?
C4 B11 B12 111.11(9) . . ?
C4 B11 B15 56.83(7) . . ?
C4 B11 B16 105.06(9) . . ?
B12 B11 H11 119.0(8) . . ?
B12 B11 B15 107.12(9) . . ?
B15 B11 H11 127.0(8) . . ?
B16 B11 H11 127.2(8) . . ?
B16 B11 B12 58.94(7) . . ?
B16 B11 B15 58.73(7) . . ?
C3 B12 B11 58.75(7) . . ?
C3 B12 H12 117.0(9) . . ?
C3 B12 B13 58.06(7) . . ?
C3 B12 B16 106.98(9) . . ?
C3 B12 B17 105.97(9) . . ?
B11 B12 H12 117.6(9) . . ?
B13 B12 B11 106.23(9) . . ?
B13 B12 H12 122.3(9) . . ?
B13 B12 B17 60.21(8) . . ?
B16 B12 B11 60.53(7) . . ?
B16 B12 H12 124.7(9) . . ?
B16 B12 B13 108.61(9) . . ?
B16 B12 B17 60.75(8) . . ?
B17 B12 B11 108.05(9) . . ?
B17 B12 H12 128.6(9) . . ?
C3 B13 B12 59.09(7) . . ?
C3 B13 H13 117.8(9) . . ?
C3 B13 B14 58.24(7) . . ?
C3 B13 B17 106.72(9) . . ?
C3 B13 B18 106.66(9) . . ?
B12 B13 H13 122.7(9) . . ?
B12 B13 B14 106.17(9) . . ?
B12 B13 B17 60.13(8) . . ?
B12 B13 B18 108.35(10) . . ?
B14 B13 H13 118.4(9) . . ?
B17 B13 H13 127.6(9) . . ?
B17 B13 B14 107.54(9) . . ?
B18 B13 H13 124.0(9) . . ?
B18 B13 B14 60.05(7) . . ?
B18 B13 B17 60.60(8) . . ?
C3 B14 C4 66.92(7) . . ?
C3 B14 B13 57.25(7) . . ?
C3 B14 H14 117.8(9) . . ?
C3 B14 B18 105.03(9) . . ?
C3 B14 B19 109.46(9) . . ?
C4 B14 B13 110.61(9) . . ?
C4 B14 H14 119.2(9) . . ?
C4 B14 B18 105.35(9) . . ?
C4 B14 B19 56.51(7) . . ?
B13 B14 H14 121.4(9) . . ?
B18 B14 B13 59.02(7) . . ?
B18 B14 H14 126.8(9) . . ?
B18 B14 B19 59.51(7) . . ?
B19 B14 B13 107.48(9) . . ?
B19 B14 H14 124.6(9) . . ?
C4 B15 B11 60.15(7) . . ?
C4 B15 H15 119.0(8) . . ?
C4 B15 B16 109.16(9) . . ?
C4 B15 B19 57.93(7) . . ?
C4 B15 B20 107.05(10) . . ?
B11 B15 H15 119.5(8) . . ?
B16 B15 B11 60.47(7) . . ?
B16 B15 H15 121.8(8) . . ?
B16 B15 B19 108.57(10) . . ?
B16 B15 B20 60.62(8) . . ?
B19 B15 B11 105.94(9) . . ?
B19 B15 H15 123.5(8) . . ?
B19 B15 B20 60.17(8) . . ?
B20 B15 B11 107.60(9) . . ?
B20 B15 H15 125.5(8) . . ?
B11 B16 H16 120.4(9) . . ?
B12 B16 B11 60.53(7) . . ?
B12 B16 H16 120.3(8) . . ?
B12 B16 B17 59.92(8) . . ?
B12 B16 B20 107.72(10) . . ?
B15 B16 B11 60.80(7) . . ?
B15 B16 B12 110.09(9) . . ?
B15 B16 H16 120.3(9) . . ?
B15 B16 B17 108.14(10) . . ?
B15 B16 B20 60.19(8) . . ?
B17 B16 B11 107.41(9) . . ?
B17 B16 H16 123.4(9) . . ?
B20 B16 B11 107.53(9) . . ?
B20 B16 H16 123.7(8) . . ?
B20 B16 B17 58.99(8) . . ?
B12 B17 B13 59.66(7) . . ?
B12 B17 B16 59.33(8) . . ?
B12 B17 H17 120.4(8) . . ?
B12 B17 B18 107.21(9) . . ?
B13 B17 B16 107.05(9) . . ?
B13 B17 H17 120.1(9) . . ?
B13 B17 B18 59.63(7) . . ?
B16 B17 H17 123.1(9) . . ?
B16 B17 B18 107.52(9) . . ?
B18 B17 H17 122.6(9) . . ?
B20 B17 B12 108.40(9) . . ?
B20 B17 B13 108.60(9) . . ?
B20 B17 B16 60.43(8) . . ?
B20 B17 H17 123.0(8) . . ?
B20 B17 B18 60.47(8) . . ?
B13 B18 B14 60.93(7) . . ?
B13 B18 B17 59.77(7) . . ?
B13 B18 H18 120.4(8) . . ?
B13 B18 B19 109.75(9) . . ?
B13 B18 B20 107.47(9) . . ?
B14 B18 H18 120.3(8) . . ?
B17 B18 B14 107.58(9) . . ?
B17 B18 H18 123.6(8) . . ?
B19 B18 B14 60.42(7) . . ?
B19 B18 B17 107.68(10) . . ?
B19 B18 H18 120.6(8) . . ?
B19 B18 B20 59.88(8) . . ?
B20 B18 B14 107.27(9) . . ?
B20 B18 B17 58.93(8) . . ?
B20 B18 H18 123.9(8) . . ?
C4 B19 B14 60.27(7) . . ?
C4 B19 B15 58.43(7) . . ?
C4 B19 B18 108.85(9) . . ?
C4 B19 H19 116.8(9) . . ?
C4 B19 B20 107.30(9) . . ?
B14 B19 H19 118.2(9) . . ?
B15 B19 B14 106.16(9) . . ?
B15 B19 B18 107.98(9) . . ?
B15 B19 H19 123.6(9) . . ?
B15 B19 B20 59.99(8) . . ?
B18 B19 B14 60.07(7) . . ?
B18 B19 H19 123.3(9) . . ?
B18 B19 B20 60.24(8) . . ?
B20 B19 B14 107.26(9) . . ?
B20 B19 H19 127.6(9) . . ?
B15 B20 B16 59.19(8) . . ?
B15 B20 B18 107.58(9) . . ?
B15 B20 B19 59.85(8) . . ?
B15 B20 H20 119.8(9) . . ?
B16 B20 B18 107.74(9) . . ?
B16 B20 H20 121.8(9) . . ?
B17 B20 B15 108.63(9) . . ?
B17 B20 B16 60.58(8) . . ?
B17 B20 B18 60.60(8) . . ?
B17 B20 B19 109.03(9) . . ?
B17 B20 H20 122.6(9) . . ?
B18 B20 H20 123.5(9) . . ?
B19 B20 B16 107.19(9) . . ?
B19 B20 B18 59.88(8) . . ?
B19 B20 H20 120.8(9) . . ?
C4S O1S C1S 105.09(15) . . ?
O1S C1S H1SA 110.7 . . ?
O1S C1S H1SB 110.7 . . ?
O1S C1S C2S 105.32(16) . . ?
H1SA C1S H1SB 108.8 . . ?
C2S C1S H1SA 110.7 . . ?
C2S C1S H1SB 110.7 . . ?
C1S C2S H2SA 110.9 . . ?
C1S C2S H2SB 110.9 . . ?
C1S C2S C3S 104.3(2) . . ?
H2SA C2S H2SB 108.9 . . ?
C3S C2S H2SA 110.9 . . ?
C3S C2S H2SB 110.9 . . ?
C2S C3S H3SA 111.0 . . ?
C2S C3S H3SB 111.0 . . ?
C2S C3S C4S 104.0(2) . . ?
H3SA C3S H3SB 109.0 . . ?
C4S C3S H3SA 111.0 . . ?
C4S C3S H3SB 111.0 . . ?
O1S C4S C3S 105.1(3) . . ?
O1S C4S H4SA 110.7 . . ?
O1S C4S H4SB 110.7 . . ?
C3S C4S H4SA 110.7 . . ?
C3S C4S H4SB 110.7 . . ?
H4SA C4S H4SB 108.8 . . ?
C8S O2S C5S 103(2) . . ?
O2S C5S H5SA 110.4 . . ?
O2S C5S H5SB 110.4 . . ?
O2S C5S C6S 106.8(14) . . ?
H5SA C5S H5SB 108.6 . . ?
C6S C5S H5SA 110.4 . . ?
C6S C5S H5SB 110.4 . . ?
C5S C6S H6SA 110.7 . . ?
C5S C6S H6SB 110.7 . . ?
C5S C6S C7S 105.1(13) . . ?
H6SA C6S H6SB 108.8 . . ?
C7S C6S H6SA 110.7 . . ?
C7S C6S H6SB 110.7 . . ?
C6S C7S H7SA 111.3 . . ?
C6S C7S H7SB 111.3 . . ?
C6S C7S C8S 102.5(10) . . ?
H7SA C7S H7SB 109.2 . . ?
C8S C7S H7SA 111.3 . . ?
C8S C7S H7SB 111.3 . . ?
O2S C8S C7S 107.1(11) . . ?
O2S C8S H8SA 110.3 . . ?
O2S C8S H8SB 110.3 . . ?
C7S C8S H8SA 110.3 . . ?
C7S C8S H8SB 110.3 . . ?
H8SA C8S H8SB 108.5 . . ?

loop_
_geom_bond_atom_site_label_1
_geom_bond_atom_site_label_2
_geom_bond_distance
_geom_bond_site_symmetry_2
_geom_bond_publ_flag
Cu1 Cl1 2.2846(3) . ?
Cu1 P1 2.2705(3) . ?
Cu1 P2 2.3868(3) . ?
Cu1 P3 2.4038(3) . ?
P1 C1 1.8909(12) . ?
P1 C3 1.8584(11) . ?
P1 C11 1.8240(11) . ?
P2 C2 1.9029(12) . ?
P2 C21 1.9216(12) . ?
P2 C25 1.9061(12) . ?
P3 C4 1.9111(11) . ?
P3 C31 1.9265(13) . ?
P3 C35 1.9321(12) . ?
C1 C2 1.8688(16) . ?
C1 B1 1.7326(17) . ?
C1 B2 1.7073(18) . ?
C1 B3 1.6982(17) . ?
C1 B4 1.7246(17) . ?
C2 B1 1.7308(17) . ?
C2 B4 1.7483(17) . ?
C2 B5 1.7072(18) . ?
C2 B9 1.7120(18) . ?
C3 C4 1.9035(15) . ?
C3 B11 1.7162(18) . ?
C3 B12 1.7027(17) . ?
C3 B13 1.6841(17) . ?
C3 B14 1.7025(17) . ?
C4 B11 1.7500(17) . ?
C4 B14 1.7493(18) . ?
C4 B15 1.6890(17) . ?
C4 B19 1.6800(17) . ?
C11 C12 1.3975(17) . ?
C11 C16 1.4025(16) . ?
C12 H12A 0.9500 . ?
C12 C13 1.3949(17) . ?
C13 H13A 0.9500 . ?
C13 C14 1.387(2) . ?
C14 H14A 0.9500 . ?
C14 C15 1.388(2) . ?
C15 H15A 0.9500 . ?
C15 C16 1.3899(17) . ?
C16 H16A 0.9500 . ?
C21 C22 1.5426(17) . ?
C21 C23 1.5380(17) . ?
C21 C24 1.5371(18) . ?
C22 H22A 0.9800 . ?
C22 H22B 0.9800 . ?
C22 H22C 0.9800 . ?
C23 H23A 0.9800 . ?
C23 H23B 0.9800 . ?
C23 H23C 0.9800 . ?
C24 H24A 0.9800 . ?
C24 H24B 0.9800 . ?
C24 H24C 0.9800 . ?
C25 C26 1.5499(18) . ?
C25 C27 1.5309(18) . ?
C25 C28 1.5392(17) . ?
C26 H26A 0.9800 . ?
C26 H26B 0.9800 . ?
C26 H26C 0.9800 . ?
C27 H27A 0.9800 . ?
C27 H27B 0.9800 . ?
C27 H27C 0.9800 . ?
C28 H28A 0.9800 . ?
C28 H28B 0.9800 . ?
C28 H28C 0.9800 . ?
C31 C32 1.5449(17) . ?
C31 C33 1.5487(18) . ?
C31 C34 1.5385(17) . ?
C32 H32A 0.9800 . ?
C32 H32B 0.9800 . ?
C32 H32C 0.9800 . ?
C33 H33A 0.9800 . ?
C33 H33B 0.9800 . ?
C33 H33C 0.9800 . ?
C34 H34A 0.9800 . ?
C34 H34B 0.9800 . ?
C34 H34C 0.9800 . ?
C35 C36 1.5348(18) . ?
C35 C37 1.5380(17) . ?
C35 C38 1.5519(17) . ?
C36 H36A 0.9800 . ?
C36 H36B 0.9800 . ?
C36 H36C 0.9800 . ?
C37 H37A 0.9800 . ?
C37 H37B 0.9800 . ?
C37 H37C 0.9800 . ?
C38 H38A 0.9800 . ?
C38 H38B 0.9800 . ?
C38 H38C 0.9800 . ?
B1 H1 1.058(14) . ?
B1 B2 1.7870(18) . ?
B1 B5 1.7981(19) . ?
B1 B6 1.784(2) . ?
B2 H2 1.049(15) . ?
B2 B3 1.7724(19) . ?
B2 B6 1.7697(19) . ?
B2 B7 1.7734(19) . ?
B3 H3 1.049(16) . ?
B3 B4 1.7980(19) . ?
B3 B7 1.772(2) . ?
B3 B8 1.7704(19) . ?
B4 H4 1.060(16) . ?
B4 B8 1.784(2) . ?
B4 B9 1.7932(19) . ?
B5 H5 1.054(17) . ?
B5 B6 1.7684(19) . ?
B5 B9 1.7651(19) . ?
B5 B10 1.7735(19) . ?
B6 H6 1.067(16) . ?
B6 B7 1.7880(19) . ?
B6 B10 1.790(2) . ?
B7 H7 1.071(16) . ?
B7 B8 1.788(2) . ?
B7 B10 1.764(2) . ?
B8 H8 1.078(16) . ?
B8 B9 1.7699(19) . ?
B8 B10 1.780(2) . ?
B9 H9 1.059(15) . ?
B9 B10 1.776(2) . ?
B10 H10 1.063(16) . ?
B11 H11 1.046(15) . ?
B11 B12 1.7924(19) . ?
B11 B15 1.7982(18) . ?
B11 B16 1.7923(18) . ?
B12 H12 1.066(16) . ?
B12 B13 1.7659(19) . ?
B12 B16 1.7636(19) . ?
B12 B17 1.7743(19) . ?
B13 H13 1.052(16) . ?
B13 B14 1.8076(18) . ?
B13 B17 1.7757(19) . ?
B13 B18 1.7731(19) . ?
B14 H14 1.033(16) . ?
B14 B18 1.7919(18) . ?
B14 B19 1.7983(19) . ?
B15 H15 1.080(15) . ?
B15 B16 1.7607(19) . ?
B15 B19 1.776(2) . ?
B15 B20 1.779(2) . ?
B16 H16 1.077(16) . ?
B16 B17 1.789(2) . ?
B16 B20 1.7863(19) . ?
B17 H17 1.075(16) . ?
B17 B18 1.7905(19) . ?
B17 B20 1.7603(19) . ?
B18 H18 1.109(16) . ?
B18 B19 1.7817(19) . ?
B18 B20 1.788(2) . ?
B19 H19 1.059(16) . ?
B19 B20 1.7819(19) . ?
B20 H20 1.056(15) . ?
O1S C1S 1.431(2) . ?
O1S C4S 1.421(2) . ?
C1S H1SA 0.9900 . ?
C1S H1SB 0.9900 . ?
C1S C2S 1.490(3) . ?
C2S H2SA 0.9900 . ?
C2S H2SB 0.9900 . ?
C2S C3S 1.525(5) . ?
C3S H3SA 0.9900 . ?
C3S H3SB 0.9900 . ?
C3S C4S 1.527(5) . ?
C4S H4SA 0.9900 . ?
C4S H4SB 0.9900 . ?
O2S C5S 1.435(10) . ?
O2S C8S 1.416(9) . ?
C5S H5SA 0.9900 . ?
C5S H5SB 0.9900 . ?
C5S C6S 1.493(11) . ?
C6S H6SA 0.9900 . ?
C6S H6SB 0.9900 . ?
C6S C7S 1.505(10) . ?
C7S H7SA 0.9900 . ?
C7S H7SB 0.9900 . ?
C7S C8S 1.518(10) . ?
C8S H8SA 0.9900 . ?
C8S H8SB 0.9900 . ?

loop_
_geom_torsion_atom_site_label_1
_geom_torsion_atom_site_label_2
_geom_torsion_atom_site_label_3
_geom_torsion_atom_site_label_4
_geom_torsion
_geom_torsion_site_symmetry_1
_geom_torsion_site_symmetry_2
_geom_torsion_site_symmetry_3
_geom_torsion_site_symmetry_4
_geom_torsion_publ_flag
Cu1 P1 C1 C2 -26.20(7) . . . . ?
Cu1 P1 C1 B1 37.10(8) . . . . ?
Cu1 P1 C1 B2 113.15(9) . . . . ?
Cu1 P1 C1 B3 -163.23(8) . . . . ?
Cu1 P1 C1 B4 -89.59(7) . . . . ?
Cu1 P1 C3 C4 -1.41(8) . . . . ?
Cu1 P1 C3 B11 60.82(7) . . . . ?
Cu1 P1 C3 B12 131.36(8) . . . . ?
Cu1 P1 C3 B13 -147.55(9) . . . . ?
Cu1 P1 C3 B14 -66.28(9) . . . . ?
Cu1 P1 C11 C12 -8.59(10) . . . . ?
Cu1 P1 C11 C16 172.47(9) . . . . ?
P1 C1 C2 P2 7.78(9) . . . . ?
P1 C1 C2 B1 109.57(8) . . . . ?
P1 C1 C2 B4 -105.13(8) . . . . ?
P1 C1 C2 B5 150.03(7) . . . . ?
P1 C1 C2 B9 -144.68(8) . . . . ?
P1 C1 B1 C2 -99.16(8) . . . . ?
P1 C1 B1 B2 123.19(9) . . . . ?
P1 C1 B1 B5 -137.74(8) . . . . ?
P1 C1 B1 B6 159.99(8) . . . . ?
P1 C1 B2 B1 -104.02(10) . . . . ?
P1 C1 B2 B3 117.33(11) . . . . ?
P1 C1 B2 B6 -141.57(9) . . . . ?
P1 C1 B2 B7 154.74(8) . . . . ?
P1 C1 B3 B2 -121.14(10) . . . . ?
P1 C1 B3 B4 100.42(10) . . . . ?
P1 C1 B3 B7 -158.71(8) . . . . ?
P1 C1 B3 B8 137.54(9) . . . . ?
P1 C1 B4 C2 101.57(8) . . . . ?
P1 C1 B4 B3 -121.47(9) . . . . ?
P1 C1 B4 B8 -157.90(7) . . . . ?
P1 C1 B4 B9 139.73(8) . . . . ?
P1 C3 B11 C4 -104.85(7) . . . . ?
P1 C3 B11 B12 118.02(8) . . . . ?
P1 C3 B11 B15 -143.37(8) . . . . ?
P1 C3 B11 B16 154.99(7) . . . . ?
P1 C3 B12 B11 -97.45(10) . . . . ?
P1 C3 B12 B13 122.75(10) . . . . ?
P1 C3 B12 B16 -135.54(9) . . . . ?
P1 C3 B12 B17 160.82(8) . . . . ?
P1 C3 B13 B12 -111.85(11) . . . . ?
P1 C3 B13 B14 109.34(11) . . . . ?
P1 C3 B13 B17 -150.05(9) . . . . ?
P1 C3 B13 B18 146.38(9) . . . . ?
P1 C3 B14 C4 99.22(9) . . . . ?
P1 C3 B14 B13 -123.96(10) . . . . ?
P1 C3 B14 B18 -160.21(8) . . . . ?
P1 C3 B14 B19 137.33(8) . . . . ?
P1 C11 C12 C13 178.16(10) . . . . ?
P1 C11 C16 C15 -177.91(10) . . . . ?
P2 C2 B1 C1 105.22(8) . . . . ?
P2 C2 B1 B2 142.77(8) . . . . ?
P2 C2 B1 B5 -118.85(9) . . . . ?
P2 C2 B1 B6 -154.45(7) . . . . ?
P2 C2 B4 C1 -99.92(9) . . . . ?
P2 C2 B4 B3 -137.61(8) . . . . ?
P2 C2 B4 B8 160.00(8) . . . . ?
P2 C2 B4 B9 123.62(10) . . . . ?
P2 C2 B5 B1 99.35(10) . . . . ?
P2 C2 B5 B6 135.72(9) . . . . ?
P2 C2 B5 B9 -122.83(10) . . . . ?
P2 C2 B5 B10 -160.24(8) . . . . ?
P2 C2 B9 B4 -108.84(11) . . . . ?
P2 C2 B9 B5 113.13(11) . . . . ?
P2 C2 B9 B8 -146.06(9) . . . . ?
P2 C2 B9 B10 150.41(9) . . . . ?
P3 C4 B11 C3 106.66(8) . . . . ?
P3 C4 B11 B12 144.88(8) . . . . ?
P3 C4 B11 B15 -117.96(9) . . . . ?
P3 C4 B11 B16 -153.08(8) . . . . ?
P3 C4 B14 C3 -105.49(8) . . . . ?
P3 C4 B14 B13 -143.43(8) . . . . ?
P3 C4 B14 B18 154.41(7) . . . . ?
P3 C4 B14 B19 118.77(9) . . . . ?
P3 C4 B15 B11 105.40(10) . . . . ?
P3 C4 B15 B16 142.16(9) . . . . ?
P3 C4 B15 B19 -117.45(10) . . . . ?
P3 C4 B15 B20 -153.73(8) . . . . ?
P3 C4 B19 B14 -107.47(10) . . . . ?
P3 C4 B19 B15 115.90(10) . . . . ?
P3 C4 B19 B18 -144.14(9) . . . . ?
P3 C4 B19 B20 152.16(8) . . . . ?
C1 P1 C3 C4 116.34(7) . . . . ?
C1 P1 C3 B11 178.57(7) . . . . ?
C1 P1 C3 B12 -110.90(9) . . . . ?
C1 P1 C3 B13 -29.81(11) . . . . ?
C1 P1 C3 B14 51.47(10) . . . . ?
C1 P1 C11 C12 -132.04(9) . . . . ?
C1 P1 C11 C16 49.01(11) . . . . ?
C1 C2 B1 B2 37.56(8) . . . . ?
C1 C2 B1 B5 135.94(9) . . . . ?
C1 C2 B1 B6 100.33(9) . . . . ?
C1 C2 B4 B3 -37.69(8) . . . . ?
C1 C2 B4 B8 -100.08(9) . . . . ?
C1 C2 B4 B9 -136.47(9) . . . . ?
C1 C2 B5 B1 -37.82(8) . . . . ?
C1 C2 B5 B6 -1.45(11) . . . . ?
C1 C2 B5 B9 99.99(9) . . . . ?
C1 C2 B5 B10 62.58(10) . . . . ?
C1 C2 B9 B4 36.97(8) . . . . ?
C1 C2 B9 B5 -101.06(9) . . . . ?
C1 C2 B9 B8 -0.24(12) . . . . ?
C1 C2 B9 B10 -63.77(11) . . . . ?
C1 B1 B2 B3 35.92(8) . . . . ?
C1 B1 B2 B6 137.98(9) . . . . ?
C1 B1 B2 B7 98.94(10) . . . . ?
C1 B1 B5 C2 42.02(8) . . . . ?
C1 B1 B5 B6 -97.34(10) . . . . ?
C1 B1 B5 B9 5.14(12) . . . . ?
C1 B1 B5 B10 -58.12(12) . . . . ?
C1 B1 B6 B2 -36.17(8) . . . . ?
C1 B1 B6 B5 103.32(9) . . . . ?
C1 B1 B6 B7 2.36(12) . . . . ?
C1 B1 B6 B10 64.55(11) . . . . ?
C1 B2 B3 B4 36.38(8) . . . . ?
C1 B2 B3 B7 137.68(9) . . . . ?
C1 B2 B3 B8 99.51(10) . . . . ?
C1 B2 B6 B1 37.19(8) . . . . ?
C1 B2 B6 B5 0.17(12) . . . . ?
C1 B2 B6 B7 -99.31(10) . . . . ?
C1 B2 B6 B10 -63.26(11) . . . . ?
C1 B2 B7 B3 -36.71(8) . . . . ?
C1 B2 B7 B6 101.28(10) . . . . ?
C1 B2 B7 B8 0.80(12) . . . . ?
C1 B2 B7 B10 64.38(12) . . . . ?
C1 B3 B4 C2 41.06(9) . . . . ?
C1 B3 B4 B8 138.26(10) . . . . ?
C1 B3 B4 B9 102.30(10) . . . . ?
C1 B3 B7 B2 37.05(8) . . . . ?
C1 B3 B7 B6 -0.22(12) . . . . ?
C1 B3 B7 B8 -100.64(10) . . . . ?
C1 B3 B7 B10 -64.20(11) . . . . ?
C1 B3 B8 B4 -36.71(9) . . . . ?
C1 B3 B8 B7 100.05(10) . . . . ?
C1 B3 B8 B9 0.38(13) . . . . ?
C1 B3 B8 B10 64.14(12) . . . . ?
C1 B4 B8 B3 35.68(8) . . . . ?
C1 B4 B8 B7 -2.69(12) . . . . ?
C1 B4 B8 B9 -103.66(10) . . . . ?
C1 B4 B8 B10 -65.21(11) . . . . ?
C1 B4 B9 C2 -41.48(9) . . . . ?
C1 B4 B9 B5 -4.80(12) . . . . ?
C1 B4 B9 B8 96.93(10) . . . . ?
C1 B4 B9 B10 58.43(12) . . . . ?
C2 C1 B1 B2 -137.65(9) . . . . ?
C2 C1 B1 B5 -38.58(8) . . . . ?
C2 C1 B1 B6 -100.85(9) . . . . ?
C2 C1 B2 B1 36.51(8) . . . . ?
C2 C1 B2 B3 -102.15(9) . . . . ?
C2 C1 B2 B6 -1.04(11) . . . . ?
C2 C1 B2 B7 -64.73(10) . . . . ?
C2 C1 B3 B2 100.80(9) . . . . ?
C2 C1 B3 B4 -37.64(8) . . . . ?
C2 C1 B3 B7 63.24(10) . . . . ?
C2 C1 B3 B8 -0.52(12) . . . . ?
C2 C1 B4 B3 136.96(9) . . . . ?
C2 C1 B4 B8 100.54(9) . . . . ?
C2 C1 B4 B9 38.17(8) . . . . ?
C2 B1 B2 C1 -40.77(9) . . . . ?
C2 B1 B2 B3 -4.85(12) . . . . ?
C2 B1 B2 B6 97.21(10) . . . . ?
C2 B1 B2 B7 58.17(12) . . . . ?
C2 B1 B5 B6 -139.36(10) . . . . ?
C2 B1 B5 B9 -36.89(8) . . . . ?
C2 B1 B5 B10 -100.15(10) . . . . ?
C2 B1 B6 B2 -104.46(9) . . . . ?
C2 B1 B6 B5 35.03(8) . . . . ?
C2 B1 B6 B7 -65.94(11) . . . . ?
C2 B1 B6 B10 -3.75(12) . . . . ?
C2 B4 B8 B3 103.63(9) . . . . ?
C2 B4 B8 B7 65.26(11) . . . . ?
C2 B4 B8 B9 -35.71(8) . . . . ?
C2 B4 B8 B10 2.74(12) . . . . ?
C2 B4 B9 B5 36.68(8) . . . . ?
C2 B4 B9 B8 138.42(10) . . . . ?
C2 B4 B9 B10 99.91(10) . . . . ?
C2 B5 B6 B1 -35.97(9) . . . . ?
C2 B5 B6 B2 0.86(13) . . . . ?
C2 B5 B6 B7 64.30(12) . . . . ?
C2 B5 B6 B10 100.29(10) . . . . ?
C2 B5 B9 B4 -37.12(8) . . . . ?
C2 B5 B9 B8 -100.43(10) . . . . ?
C2 B5 B9 B10 -138.10(10) . . . . ?
C2 B5 B10 B6 -101.18(10) . . . . ?
C2 B5 B10 B7 -64.41(12) . . . . ?
C2 B5 B10 B8 -0.34(12) . . . . ?
C2 B5 B10 B9 36.89(9) . . . . ?
C2 B9 B10 B5 -36.69(9) . . . . ?
C2 B9 B10 B6 0.40(12) . . . . ?
C2 B9 B10 B7 64.26(12) . . . . ?
C2 B9 B10 B8 101.35(10) . . . . ?
C3 P1 C1 C2 -144.71(7) . . . . ?
C3 P1 C1 B1 -81.40(9) . . . . ?
C3 P1 C1 B2 -5.36(11) . . . . ?
C3 P1 C1 B3 78.26(10) . . . . ?
C3 P1 C1 B4 151.91(7) . . . . ?
C3 P1 C11 C12 113.31(9) . . . . ?
C3 P1 C11 C16 -65.63(11) . . . . ?
C3 C4 B11 B12 38.22(8) . . . . ?
C3 C4 B11 B15 135.38(9) . . . . ?
C3 C4 B11 B16 100.26(9) . . . . ?
C3 C4 B14 B13 -37.94(8) . . . . ?
C3 C4 B14 B18 -100.10(9) . . . . ?
C3 C4 B14 B19 -135.75(9) . . . . ?
C3 C4 B15 B11 -37.14(8) . . . . ?
C3 C4 B15 B16 -0.37(11) . . . . ?
C3 C4 B15 B19 100.02(9) . . . . ?
C3 C4 B15 B20 63.74(10) . . . . ?
C3 C4 B19 B14 36.61(7) . . . . ?
C3 C4 B19 B15 -100.03(9) . . . . ?
C3 C4 B19 B18 -0.07(11) . . . . ?
C3 C4 B19 B20 -63.77(10) . . . . ?
C3 B11 B12 B13 34.79(8) . . . . ?
C3 B11 B12 B16 137.34(9) . . . . ?
C3 B11 B12 B17 98.09(10) . . . . ?
C3 B11 B15 C4 43.07(8) . . . . ?
C3 B11 B15 B16 -96.40(10) . . . . ?
C3 B11 B15 B19 6.24(12) . . . . ?
C3 B11 B15 B20 -56.87(11) . . . . ?
C3 B11 B16 B12 -36.55(8) . . . . ?
C3 B11 B16 B15 103.61(9) . . . . ?
C3 B11 B16 B17 2.15(11) . . . . ?
C3 B11 B16 B20 64.30(11) . . . . ?
C3 B12 B13 B14 35.66(8) . . . . ?
C3 B12 B13 B17 136.92(9) . . . . ?
C3 B12 B13 B18 98.83(9) . . . . ?
C3 B12 B16 B11 37.28(9) . . . . ?
C3 B12 B16 B15 0.73(13) . . . . ?
C3 B12 B16 B17 -99.13(10) . . . . ?
C3 B12 B16 B20 -63.24(11) . . . . ?
C3 B12 B17 B13 -37.07(8) . . . . ?
C3 B12 B17 B16 100.83(10) . . . . ?
C3 B12 B17 B18 0.30(12) . . . . ?
C3 B12 B17 B20 64.15(12) . . . . ?
C3 B13 B14 C4 42.26(8) . . . . ?
C3 B13 B14 B18 138.24(10) . . . . ?
C3 B13 B14 B19 102.29(10) . . . . ?
C3 B13 B17 B12 37.72(8) . . . . ?
C3 B13 B17 B16 0.63(12) . . . . ?
C3 B13 B17 B18 -100.04(10) . . . . ?
C3 B13 B17 B20 -63.17(11) . . . . ?
C3 B13 B18 B14 -36.23(9) . . . . ?
C3 B13 B18 B17 100.13(10) . . . . ?
C3 B13 B18 B19 0.67(13) . . . . ?
C3 B13 B18 B20 64.20(11) . . . . ?
C3 B14 B18 B13 35.45(9) . . . . ?
C3 B14 B18 B17 -3.26(12) . . . . ?
C3 B14 B18 B19 -104.02(10) . . . . ?
C3 B14 B18 B20 -65.33(11) . . . . ?
C3 B14 B19 C4 -42.91(8) . . . . ?
C3 B14 B19 B15 -5.39(12) . . . . ?
C3 B14 B19 B18 96.38(10) . . . . ?
C3 B14 B19 B20 57.53(12) . . . . ?
C4 C3 B11 B12 -137.12(9) . . . . ?
C4 C3 B11 B15 -38.52(8) . . . . ?
C4 C3 B11 B16 -100.15(9) . . . . ?
C4 C3 B12 B11 37.16(8) . . . . ?
C4 C3 B12 B13 -102.63(9) . . . . ?
C4 C3 B12 B16 -0.93(11) . . . . ?
C4 C3 B12 B17 -64.57(10) . . . . ?
C4 C3 B13 B12 101.06(9) . . . . ?
C4 C3 B13 B14 -37.74(8) . . . . ?
C4 C3 B13 B17 62.87(10) . . . . ?
C4 C3 B13 B18 -0.70(11) . . . . ?
C4 C3 B14 B13 136.82(9) . . . . ?
C4 C3 B14 B18 100.58(9) . . . . ?
C4 C3 B14 B19 38.11(8) . . . . ?
C4 B11 B12 C3 -42.02(8) . . . . ?
C4 B11 B12 B13 -7.23(12) . . . . ?
C4 B11 B12 B16 95.31(10) . . . . ?
C4 B11 B12 B17 56.06(11) . . . . ?
C4 B11 B15 B16 -139.47(10) . . . . ?
C4 B11 B15 B19 -36.82(8) . . . . ?
C4 B11 B15 B20 -99.94(10) . . . . ?
C4 B11 B16 B12 -105.87(10) . . . . ?
C4 B11 B16 B15 34.29(9) . . . . ?
C4 B11 B16 B17 -67.17(11) . . . . ?
C4 B11 B16 B20 -5.02(12) . . . . ?
C4 B14 B18 B13 105.13(9) . . . . ?
C4 B14 B18 B17 66.42(11) . . . . ?
C4 B14 B18 B19 -34.34(8) . . . . ?
C4 B14 B18 B20 4.35(11) . . . . ?
C4 B14 B19 B15 37.52(8) . . . . ?
C4 B14 B19 B18 139.29(9) . . . . ?
C4 B14 B19 B20 100.44(10) . . . . ?
C4 B15 B16 B11 -36.63(9) . . . . ?
C4 B15 B16 B12 -0.19(13) . . . . ?
C4 B15 B16 B17 63.59(11) . . . . ?
C4 B15 B16 B20 99.24(10) . . . . ?
C4 B15 B19 B14 -38.37(8) . . . . ?
C4 B15 B19 B18 -101.49(10) . . . . ?
C4 B15 B19 B20 -139.29(9) . . . . ?
C4 B15 B20 B16 -102.78(10) . . . . ?
C4 B15 B20 B17 -66.34(11) . . . . ?
C4 B15 B20 B18 -2.23(12) . . . . ?
C4 B15 B20 B19 35.32(8) . . . . ?
C4 B19 B20 B15 -35.59(9) . . . . ?
C4 B19 B20 B16 1.31(12) . . . . ?
C4 B19 B20 B17 65.39(12) . . . . ?
C4 B19 B20 B18 102.22(10) . . . . ?
C11 P1 C1 C2 105.19(7) . . . . ?
C11 P1 C1 B1 168.50(8) . . . . ?
C11 P1 C1 B2 -115.46(10) . . . . ?
C11 P1 C1 B3 -31.84(11) . . . . ?
C11 P1 C1 B4 41.81(9) . . . . ?
C11 P1 C3 C4 -131.16(7) . . . . ?
C11 P1 C3 B11 -68.93(8) . . . . ?
C11 P1 C3 B12 1.60(10) . . . . ?
C11 P1 C3 B13 82.69(11) . . . . ?
C11 P1 C3 B14 163.97(9) . . . . ?
C11 C12 C13 C14 0.53(19) . . . . ?
C12 C11 C16 C15 3.19(17) . . . . ?
C12 C13 C14 C15 1.4(2) . . . . ?
C13 C14 C15 C16 -1.1(2) . . . . ?
C14 C15 C16 C11 -1.27(19) . . . . ?
C16 C11 C12 C13 -2.82(18) . . . . ?
B1 C1 C2 P2 -101.79(9) . . . . ?
B1 C1 C2 B4 145.30(10) . . . . ?
B1 C1 C2 B5 40.47(9) . . . . ?
B1 C1 C2 B9 105.75(10) . . . . ?
B1 C1 B2 B3 -138.66(9) . . . . ?
B1 C1 B2 B6 -37.55(9) . . . . ?
B1 C1 B2 B7 -101.24(10) . . . . ?
B1 C1 B3 B2 39.37(9) . . . . ?
B1 C1 B3 B4 -99.07(10) . . . . ?
B1 C1 B3 B7 1.81(12) . . . . ?
B1 C1 B3 B8 -61.95(12) . . . . ?
B1 C1 B4 C2 -30.15(8) . . . . ?
B1 C1 B4 B3 106.80(10) . . . . ?
B1 C1 B4 B8 70.38(11) . . . . ?
B1 C1 B4 B9 8.01(12) . . . . ?
B1 C2 B4 C1 30.01(8) . . . . ?
B1 C2 B4 B3 -7.68(12) . . . . ?
B1 C2 B4 B8 -70.07(11) . . . . ?
B1 C2 B4 B9 -106.45(10) . . . . ?
B1 C2 B5 B6 36.37(9) . . . . ?
B1 C2 B5 B9 137.81(9) . . . . ?
B1 C2 B5 B10 100.40(10) . . . . ?
B1 C2 B9 B4 97.86(10) . . . . ?
B1 C2 B9 B5 -40.18(9) . . . . ?
B1 C2 B9 B8 60.64(12) . . . . ?
B1 C2 B9 B10 -2.89(12) . . . . ?
B1 B2 B3 C1 -36.36(8) . . . . ?
B1 B2 B3 B4 0.01(12) . . . . ?
B1 B2 B3 B7 101.32(10) . . . . ?
B1 B2 B3 B8 63.15(12) . . . . ?
B1 B2 B6 B5 -37.02(9) . . . . ?
B1 B2 B6 B7 -136.50(10) . . . . ?
B1 B2 B6 B10 -100.45(10) . . . . ?
B1 B2 B7 B3 -99.13(10) . . . . ?
B1 B2 B7 B6 38.85(9) . . . . ?
B1 B2 B7 B8 -61.62(12) . . . . ?
B1 B2 B7 B10 1.95(13) . . . . ?
B1 B5 B6 B2 36.83(9) . . . . ?
B1 B5 B6 B7 100.27(10) . . . . ?
B1 B5 B6 B10 136.27(10) . . . . ?
B1 B5 B9 C2 36.91(8) . . . . ?
B1 B5 B9 B4 -0.21(12) . . . . ?
B1 B5 B9 B8 -63.52(12) . . . . ?
B1 B5 B9 B10 -101.19(10) . . . . ?
B1 B5 B10 B6 -38.91(9) . . . . ?
B1 B5 B10 B7 -2.13(13) . . . . ?
B1 B5 B10 B8 61.93(12) . . . . ?
B1 B5 B10 B9 99.16(10) . . . . ?
B1 B6 B7 B2 -38.79(9) . . . . ?
B1 B6 B7 B3 -1.35(12) . . . . ?
B1 B6 B7 B8 61.52(12) . . . . ?
B1 B6 B7 B10 100.37(10) . . . . ?
B1 B6 B10 B5 39.24(9) . . . . ?
B1 B6 B10 B7 -100.00(10) . . . . ?
B1 B6 B10 B8 -60.85(12) . . . . ?
B1 B6 B10 B9 2.10(12) . . . . ?
B2 C1 C2 P2 -140.66(8) . . . . ?
B2 C1 C2 B1 -38.88(9) . . . . ?
B2 C1 C2 B4 106.43(10) . . . . ?
B2 C1 C2 B5 1.59(11) . . . . ?
B2 C1 C2 B9 66.87(10) . . . . ?
B2 C1 B1 C2 137.65(9) . . . . ?
B2 C1 B1 B5 99.07(10) . . . . ?
B2 C1 B1 B6 36.80(9) . . . . ?
B2 C1 B3 B4 -138.45(9) . . . . ?
B2 C1 B3 B7 -37.57(9) . . . . ?
B2 C1 B3 B8 -101.33(10) . . . . ?
B2 C1 B4 C2 -97.16(9) . . . . ?
B2 C1 B4 B3 39.79(9) . . . . ?
B2 C1 B4 B8 3.37(12) . . . . ?
B2 C1 B4 B9 -59.00(12) . . . . ?
B2 B1 B5 C2 103.46(10) . . . . ?
B2 B1 B5 B6 -35.90(9) . . . . ?
B2 B1 B5 B9 66.58(11) . . . . ?
B2 B1 B5 B10 3.31(12) . . . . ?
B2 B1 B6 B5 139.49(10) . . . . ?
B2 B1 B6 B7 38.53(9) . . . . ?
B2 B1 B6 B10 100.72(10) . . . . ?
B2 B3 B4 C1 -36.31(8) . . . . ?
B2 B3 B4 C2 4.75(12) . . . . ?
B2 B3 B4 B8 101.95(10) . . . . ?
B2 B3 B4 B9 65.99(11) . . . . ?
B2 B3 B7 B6 -37.26(9) . . . . ?
B2 B3 B7 B8 -137.69(10) . . . . ?
B2 B3 B7 B10 -101.24(10) . . . . ?
B2 B3 B8 B4 -98.85(10) . . . . ?
B2 B3 B8 B7 37.90(9) . . . . ?
B2 B3 B8 B9 -61.76(12) . . . . ?
B2 B3 B8 B10 1.99(13) . . . . ?
B2 B6 B7 B3 37.44(9) . . . . ?
B2 B6 B7 B8 100.32(10) . . . . ?
B2 B6 B7 B10 139.17(10) . . . . ?
B2 B6 B10 B5 102.89(10) . . . . ?
B2 B6 B10 B7 -36.36(9) . . . . ?
B2 B6 B10 B8 2.79(13) . . . . ?
B2 B6 B10 B9 65.74(12) . . . . ?
B2 B7 B8 B3 -37.67(9) . . . . ?
B2 B7 B8 B4 1.20(12) . . . . ?
B2 B7 B8 B9 65.18(12) . . . . ?
B2 B7 B8 B10 101.82(10) . . . . ?
B2 B7 B10 B5 0.12(13) . . . . ?
B2 B7 B10 B6 36.51(9) . . . . ?
B2 B7 B10 B8 -99.89(10) . . . . ?
B2 B7 B10 B9 -63.18(12) . . . . ?
B3 C1 C2 P2 152.95(8) . . . . ?
B3 C1 C2 B1 -105.26(10) . . . . ?
B3 C1 C2 B4 40.04(9) . . . . ?
B3 C1 C2 B5 -64.80(10) . . . . ?
B3 C1 C2 B9 0.49(11) . . . . ?
B3 C1 B1 C2 98.22(9) . . . . ?
B3 C1 B1 B2 -39.43(9) . . . . ?
B3 C1 B1 B5 59.64(12) . . . . ?
B3 C1 B1 B6 -2.63(12) . . . . ?
B3 C1 B2 B1 138.66(9) . . . . ?
B3 C1 B2 B6 101.11(10) . . . . ?
B3 C1 B2 B7 37.42(9) . . . . ?
B3 C1 B4 C2 -136.96(9) . . . . ?
B3 C1 B4 B8 -36.42(9) . . . . ?
B3 C1 B4 B9 -98.79(10) . . . . ?
B3 B2 B6 B1 98.88(10) . . . . ?
B3 B2 B6 B5 61.86(12) . . . . ?
B3 B2 B6 B7 -37.62(9) . . . . ?
B3 B2 B6 B10 -1.57(12) . . . . ?
B3 B2 B7 B6 137.99(10) . . . . ?
B3 B2 B7 B8 37.51(9) . . . . ?
B3 B2 B7 B10 101.09(11) . . . . ?
B3 B4 B8 B7 -38.37(9) . . . . ?
B3 B4 B8 B9 -139.35(10) . . . . ?
B3 B4 B8 B10 -100.89(10) . . . . ?
B3 B4 B9 C2 -102.48(9) . . . . ?
B3 B4 B9 B5 -65.80(11) . . . . ?
B3 B4 B9 B8 35.93(9) . . . . ?
B3 B4 B9 B10 -2.57(12) . . . . ?
B3 B7 B8 B4 38.86(9) . . . . ?
B3 B7 B8 B9 102.84(10) . . . . ?
B3 B7 B8 B10 139.48(10) . . . . ?
B3 B7 B10 B5 63.77(12) . . . . ?
B3 B7 B10 B6 100.16(10) . . . . ?
B3 B7 B10 B8 -36.24(9) . . . . ?
B3 B7 B10 B9 0.47(13) . . . . ?
B3 B8 B9 C2 -0.07(13) . . . . ?
B3 B8 B9 B4 -37.16(9) . . . . ?
B3 B8 B9 B5 62.12(12) . . . . ?
B3 B8 B9 B10 99.72(11) . . . . ?
B3 B8 B10 B5 -65.72(12) . . . . ?
B3 B8 B10 B6 -2.95(13) . . . . ?
B3 B8 B10 B7 36.11(9) . . . . ?
B3 B8 B10 B9 -102.92(10) . . . . ?
B4 C1 C2 P2 112.91(9) . . . . ?
B4 C1 C2 B1 -145.30(10) . . . . ?
B4 C1 C2 B5 -104.84(10) . . . . ?
B4 C1 C2 B9 -39.56(9) . . . . ?
B4 C1 B1 C2 30.44(9) . . . . ?
B4 C1 B1 B2 -107.21(10) . . . . ?
B4 C1 B1 B5 -8.15(12) . . . . ?
B4 C1 B1 B6 -70.42(11) . . . . ?
B4 C1 B2 B1 98.59(10) . . . . ?
B4 C1 B2 B3 -40.07(9) . . . . ?
B4 C1 B2 B6 61.04(11) . . . . ?
B4 C1 B2 B7 -2.65(12) . . . . ?
B4 C1 B3 B2 138.45(9) . . . . ?
B4 C1 B3 B7 100.88(10) . . . . ?
B4 C1 B3 B8 37.12(9) . . . . ?
B4 C2 B1 C1 -29.81(8) . . . . ?
B4 C2 B1 B2 7.75(12) . . . . ?
B4 C2 B1 B5 106.13(10) . . . . ?
B4 C2 B1 B6 70.52(11) . . . . ?
B4 C2 B5 B1 -98.24(9) . . . . ?
B4 C2 B5 B6 -61.88(11) . . . . ?
B4 C2 B5 B9 39.57(9) . . . . ?
B4 C2 B5 B10 2.16(12) . . . . ?
B4 C2 B9 B5 -138.03(9) . . . . ?
B4 C2 B9 B8 -37.22(9) . . . . ?
B4 C2 B9 B10 -100.75(10) . . . . ?
B4 B3 B7 B2 99.17(10) . . . . ?
B4 B3 B7 B6 61.91(11) . . . . ?
B4 B3 B7 B8 -38.52(9) . . . . ?
B4 B3 B7 B10 -2.07(12) . . . . ?
B4 B3 B8 B7 136.75(10) . . . . ?
B4 B3 B8 B9 37.09(9) . . . . ?
B4 B3 B8 B10 100.84(10) . . . . ?
B4 B8 B9 C2 37.09(9) . . . . ?
B4 B8 B9 B5 99.27(10) . . . . ?
B4 B8 B9 B10 136.88(10) . . . . ?
B4 B8 B10 B5 -1.52(12) . . . . ?
B4 B8 B10 B6 61.25(12) . . . . ?
B4 B8 B10 B7 100.31(10) . . . . ?
B4 B8 B10 B9 -38.72(9) . . . . ?
B4 B9 B10 B5 -99.63(10) . . . . ?
B4 B9 B10 B6 -62.54(11) . . . . ?
B4 B9 B10 B7 1.32(12) . . . . ?
B4 B9 B10 B8 38.42(9) . . . . ?
B5 C2 B1 C1 -135.94(9) . . . . ?
B5 C2 B1 B2 -98.38(10) . . . . ?
B5 C2 B1 B6 -35.61(9) . . . . ?
B5 C2 B4 C1 97.01(9) . . . . ?
B5 C2 B4 B3 59.31(12) . . . . ?
B5 C2 B4 B8 -3.07(12) . . . . ?
B5 C2 B4 B9 -39.46(9) . . . . ?
B5 C2 B9 B4 138.03(9) . . . . ?
B5 C2 B9 B8 100.81(11) . . . . ?
B5 C2 B9 B10 37.28(9) . . . . ?
B5 B1 B2 C1 -102.18(9) . . . . ?
B5 B1 B2 B3 -66.27(11) . . . . ?
B5 B1 B2 B6 35.79(9) . . . . ?
B5 B1 B2 B7 -3.24(12) . . . . ?
B5 B1 B6 B2 -139.49(10) . . . . ?
B5 B1 B6 B7 -100.96(10) . . . . ?
B5 B1 B6 B10 -38.77(9) . . . . ?
B5 B6 B7 B2 -102.87(10) . . . . ?
B5 B6 B7 B3 -65.43(12) . . . . ?
B5 B6 B7 B8 -2.55(12) . . . . ?
B5 B6 B7 B10 36.30(9) . . . . ?
B5 B6 B10 B7 -139.24(10) . . . . ?
B5 B6 B10 B8 -100.10(10) . . . . ?
B5 B6 B10 B9 -37.15(9) . . . . ?
B5 B9 B10 B6 37.09(9) . . . . ?
B5 B9 B10 B7 100.95(10) . . . . ?
B5 B9 B10 B8 138.05(10) . . . . ?
B6 B1 B2 C1 -137.98(9) . . . . ?
B6 B1 B2 B3 -102.06(10) . . . . ?
B6 B1 B2 B7 -39.04(9) . . . . ?
B6 B1 B5 C2 139.36(10) . . . . ?
B6 B1 B5 B9 102.48(10) . . . . ?
B6 B1 B5 B10 39.22(9) . . . . ?
B6 B2 B3 C1 -99.77(10) . . . . ?
B6 B2 B3 B4 -63.39(11) . . . . ?
B6 B2 B3 B7 37.91(9) . . . . ?
B6 B2 B3 B8 -0.26(12) . . . . ?
B6 B2 B7 B3 -137.99(10) . . . . ?
B6 B2 B7 B8 -100.48(10) . . . . ?
B6 B2 B7 B10 -36.90(9) . . . . ?
B6 B5 B9 C2 100.14(10) . . . . ?
B6 B5 B9 B4 63.02(12) . . . . ?
B6 B5 B9 B8 -0.29(13) . . . . ?
B6 B5 B9 B10 -37.96(9) . . . . ?
B6 B5 B10 B7 36.77(9) . . . . ?
B6 B5 B10 B8 100.84(10) . . . . ?
B6 B5 B10 B9 138.07(10) . . . . ?
B6 B7 B8 B3 -100.46(10) . . . . ?
B6 B7 B8 B4 -61.60(12) . . . . ?
B6 B7 B8 B9 2.38(13) . . . . ?
B6 B7 B8 B10 39.02(9) . . . . ?
B6 B7 B10 B5 -36.39(9) . . . . ?
B6 B7 B10 B8 -136.39(10) . . . . ?
B6 B7 B10 B9 -99.69(10) . . . . ?
B7 B2 B3 C1 -137.68(9) . . . . ?
B7 B2 B3 B4 -101.30(10) . . . . ?
B7 B2 B3 B8 -38.16(9) . . . . ?
B7 B2 B6 B1 136.50(10) . . . . ?
B7 B2 B6 B5 99.48(10) . . . . ?
B7 B2 B6 B10 36.05(9) . . . . ?
B7 B3 B4 C1 -99.44(10) . . . . ?
B7 B3 B4 C2 -58.37(11) . . . . ?
B7 B3 B4 B8 38.82(9) . . . . ?
B7 B3 B4 B9 2.86(12) . . . . ?
B7 B3 B8 B4 -136.75(10) . . . . ?
B7 B3 B8 B9 -99.67(11) . . . . ?
B7 B3 B8 B10 -35.91(9) . . . . ?
B7 B6 B10 B5 139.24(10) . . . . ?
B7 B6 B10 B8 39.15(9) . . . . ?
B7 B6 B10 B9 102.10(10) . . . . ?
B7 B8 B9 C2 -63.49(12) . . . . ?
B7 B8 B9 B4 -100.58(10) . . . . ?
B7 B8 B9 B5 -1.31(13) . . . . ?
B7 B8 B9 B10 36.30(9) . . . . ?
B7 B8 B10 B5 -101.83(10) . . . . ?
B7 B8 B10 B6 -39.06(9) . . . . ?
B7 B8 B10 B9 -139.03(10) . . . . ?
B8 B3 B4 C1 -138.26(10) . . . . ?
B8 B3 B4 C2 -97.20(10) . . . . ?
B8 B3 B4 B9 -35.96(9) . . . . ?
B8 B3 B7 B2 137.69(10) . . . . ?
B8 B3 B7 B6 100.43(10) . . . . ?
B8 B3 B7 B10 36.45(9) . . . . ?
B8 B4 B9 C2 -138.42(10) . . . . ?
B8 B4 B9 B5 -101.74(10) . . . . ?
B8 B4 B9 B10 -38.50(9) . . . . ?
B8 B7 B10 B5 100.01(11) . . . . ?
B8 B7 B10 B6 136.39(10) . . . . ?
B8 B7 B10 B9 36.71(9) . . . . ?
B8 B9 B10 B5 -138.05(10) . . . . ?
B8 B9 B10 B6 -100.96(10) . . . . ?
B8 B9 B10 B7 -37.10(9) . . . . ?
B9 C2 B1 C1 -96.15(9) . . . . ?
B9 C2 B1 B2 -58.60(12) . . . . ?
B9 C2 B1 B5 39.78(9) . . . . ?
B9 C2 B1 B6 4.18(12) . . . . ?
B9 C2 B4 C1 136.47(9) . . . . ?
B9 C2 B4 B3 98.77(10) . . . . ?
B9 C2 B4 B8 36.39(9) . . . . ?
B9 C2 B5 B1 -137.81(9) . . . . ?
B9 C2 B5 B6 -101.45(10) . . . . ?
B9 C2 B5 B10 -37.41(9) . . . . ?
B9 B4 B8 B3 139.35(10) . . . . ?
B9 B4 B8 B7 100.97(10) . . . . ?
B9 B4 B8 B10 38.45(9) . . . . ?
B9 B5 B6 B1 -98.51(10) . . . . ?
B9 B5 B6 B2 -61.68(12) . . . . ?
B9 B5 B6 B7 1.77(13) . . . . ?
B9 B5 B6 B10 37.76(9) . . . . ?
B9 B5 B10 B6 -138.07(10) . . . . ?
B9 B5 B10 B7 -101.29(11) . . . . ?
B9 B5 B10 B8 -37.23(9) . . . . ?
B9 B8 B10 B5 37.20(9) . . . . ?
B9 B8 B10 B6 99.97(10) . . . . ?
B9 B8 B10 B7 139.03(10) . . . . ?
B10 B5 B6 B1 -136.27(10) . . . . ?
B10 B5 B6 B2 -99.43(10) . . . . ?
B10 B5 B6 B7 -35.99(9) . . . . ?
B10 B5 B9 C2 138.10(10) . . . . ?
B10 B5 B9 B4 100.97(10) . . . . ?
B10 B5 B9 B8 37.67(9) . . . . ?
B10 B6 B7 B2 -139.17(10) . . . . ?
B10 B6 B7 B3 -101.73(10) . . . . ?
B10 B6 B7 B8 -38.85(9) . . . . ?
B10 B7 B8 B3 -139.48(10) . . . . ?
B10 B7 B8 B4 -100.62(10) . . . . ?
B10 B7 B8 B9 -36.64(9) . . . . ?
B10 B8 B9 C2 -99.79(10) . . . . ?
B10 B8 B9 B4 -136.88(10) . . . . ?
B10 B8 B9 B5 -37.61(9) . . . . ?
B11 C3 B12 B13 -139.79(9) . . . . ?
B11 C3 B12 B16 -38.09(9) . . . . ?
B11 C3 B12 B17 -101.73(10) . . . . ?
B11 C3 B13 B12 39.00(9) . . . . ?
B11 C3 B13 B14 -99.81(9) . . . . ?
B11 C3 B13 B17 0.80(12) . . . . ?
B11 C3 B13 B18 -62.77(11) . . . . ?
B11 C3 B14 C4 -28.72(8) . . . . ?
B11 C3 B14 B13 108.10(9) . . . . ?
B11 C3 B14 B18 71.86(11) . . . . ?
B11 C3 B14 B19 9.40(12) . . . . ?
B11 C4 B14 C3 27.55(8) . . . . ?
B11 C4 B14 B13 -10.39(11) . . . . ?
B11 C4 B14 B18 -72.55(10) . . . . ?
B11 C4 B14 B19 -108.20(9) . . . . ?
B11 C4 B15 B16 36.77(9) . . . . ?
B11 C4 B15 B19 137.15(9) . . . . ?
B11 C4 B15 B20 100.87(10) . . . . ?
B11 C4 B19 B14 95.62(10) . . . . ?
B11 C4 B19 B15 -41.02(9) . . . . ?
B11 C4 B19 B18 58.94(12) . . . . ?
B11 C4 B19 B20 -4.76(12) . . . . ?
B11 B12 B13 C3 -35.09(8) . . . . ?
B11 B12 B13 B14 0.58(11) . . . . ?
B11 B12 B13 B17 101.84(9) . . . . ?
B11 B12 B13 B18 63.74(11) . . . . ?
B11 B12 B16 B15 -36.55(9) . . . . ?
B11 B12 B16 B17 -136.41(9) . . . . ?
B11 B12 B16 B20 -100.52(10) . . . . ?
B11 B12 B17 B13 -98.76(10) . . . . ?
B11 B12 B17 B16 39.14(9) . . . . ?
B11 B12 B17 B18 -61.38(12) . . . . ?
B11 B12 B17 B20 2.47(12) . . . . ?
B11 B15 B16 B12 36.44(9) . . . . ?
B11 B15 B16 B17 100.22(10) . . . . ?
B11 B15 B16 B20 135.87(10) . . . . ?
B11 B15 B19 C4 37.83(8) . . . . ?
B11 B15 B19 B14 -0.54(11) . . . . ?
B11 B15 B19 B18 -63.66(11) . . . . ?
B11 B15 B19 B20 -101.46(10) . . . . ?
B11 B15 B20 B16 -39.46(9) . . . . ?
B11 B15 B20 B17 -3.02(12) . . . . ?
B11 B15 B20 B18 61.10(11) . . . . ?
B11 B15 B20 B19 98.64(10) . . . . ?
B11 B16 B17 B12 -38.98(8) . . . . ?
B11 B16 B17 B13 -1.74(12) . . . . ?
B11 B16 B17 B18 61.01(11) . . . . ?
B11 B16 B17 B20 100.36(10) . . . . ?
B11 B16 B20 B15 39.60(9) . . . . ?
B11 B16 B20 B17 -100.15(10) . . . . ?
B11 B16 B20 B18 -60.69(12) . . . . ?
B11 B16 B20 B19 2.40(12) . . . . ?
B12 C3 B11 C4 137.12(9) . . . . ?
B12 C3 B11 B15 98.60(10) . . . . ?
B12 C3 B11 B16 36.97(8) . . . . ?
B12 C3 B13 B14 -138.81(9) . . . . ?
B12 C3 B13 B17 -38.20(8) . . . . ?
B12 C3 B13 B18 -101.77(10) . . . . ?
B12 C3 B14 C4 -96.89(9) . . . . ?
B12 C3 B14 B13 39.93(9) . . . . ?
B12 C3 B14 B18 3.69(12) . . . . ?
B12 C3 B14 B19 -58.77(12) . . . . ?
B12 B11 B15 C4 104.42(10) . . . . ?
B12 B11 B15 B16 -35.05(9) . . . . ?
B12 B11 B15 B19 67.59(11) . . . . ?
B12 B11 B15 B20 4.48(12) . . . . ?
B12 B11 B16 B15 140.16(10) . . . . ?
B12 B11 B16 B17 38.70(9) . . . . ?
B12 B11 B16 B20 100.85(10) . . . . ?
B12 B13 B14 C3 -36.04(8) . . . . ?
B12 B13 B14 C4 6.22(11) . . . . ?
B12 B13 B14 B18 102.20(10) . . . . ?
B12 B13 B14 B19 66.25(11) . . . . ?
B12 B13 B17 B16 -37.09(9) . . . . ?
B12 B13 B17 B18 -137.77(10) . . . . ?
B12 B13 B17 B20 -100.89(10) . . . . ?
B12 B13 B18 B14 -98.48(10) . . . . ?
B12 B13 B18 B17 37.88(9) . . . . ?
B12 B13 B18 B19 -61.58(12) . . . . ?
B12 B13 B18 B20 1.94(12) . . . . ?
B12 B16 B17 B13 37.24(8) . . . . ?
B12 B16 B17 B18 99.99(10) . . . . ?
B12 B16 B17 B20 139.34(9) . . . . ?
B12 B16 B20 B15 103.45(10) . . . . ?
B12 B16 B20 B17 -36.30(9) . . . . ?
B12 B16 B20 B18 3.17(12) . . . . ?
B12 B16 B20 B19 66.26(11) . . . . ?
B12 B17 B18 B13 -37.39(9) . . . . ?
B12 B17 B18 B14 1.85(12) . . . . ?
B12 B17 B18 B19 65.59(11) . . . . ?
B12 B17 B18 B20 101.79(10) . . . . ?
B12 B17 B20 B15 0.35(13) . . . . ?
B12 B17 B20 B16 36.20(9) . . . . ?
B12 B17 B20 B18 -99.78(10) . . . . ?
B12 B17 B20 B19 -63.26(12) . . . . ?
B13 C3 B11 C4 98.29(9) . . . . ?
B13 C3 B11 B12 -38.84(9) . . . . ?
B13 C3 B11 B15 59.77(11) . . . . ?
B13 C3 B11 B16 -1.87(12) . . . . ?
B13 C3 B12 B11 139.79(9) . . . . ?
B13 C3 B12 B16 101.70(10) . . . . ?
B13 C3 B12 B17 38.06(9) . . . . ?
B13 C3 B14 C4 -136.82(9) . . . . ?
B13 C3 B14 B18 -36.24(9) . . . . ?
B13 C3 B14 B19 -98.71(10) . . . . ?
B13 B12 B16 B11 98.54(10) . . . . ?
B13 B12 B16 B15 61.99(12) . . . . ?
B13 B12 B16 B17 -37.87(9) . . . . ?
B13 B12 B16 B20 -1.98(12) . . . . ?
B13 B12 B17 B16 137.90(9) . . . . ?
B13 B12 B17 B18 37.38(9) . . . . ?
B13 B12 B17 B20 101.23(10) . . . . ?
B13 B14 B18 B17 -38.71(9) . . . . ?
B13 B14 B18 B19 -139.47(10) . . . . ?
B13 B14 B18 B20 -100.78(10) . . . . ?
B13 B14 B19 C4 -103.55(10) . . . . ?
B13 B14 B19 B15 -66.03(11) . . . . ?
B13 B14 B19 B18 35.74(9) . . . . ?
B13 B14 B19 B20 -3.11(12) . . . . ?
B13 B17 B18 B14 39.24(9) . . . . ?
B13 B17 B18 B19 102.99(10) . . . . ?
B13 B17 B18 B20 139.18(10) . . . . ?
B13 B17 B20 B15 63.62(12) . . . . ?
B13 B17 B20 B16 99.48(10) . . . . ?
B13 B17 B20 B18 -36.51(9) . . . . ?
B13 B17 B20 B19 0.01(13) . . . . ?
B13 B18 B19 C4 -0.36(13) . . . . ?
B13 B18 B19 B14 -37.12(9) . . . . ?
B13 B18 B19 B15 61.55(12) . . . . ?
B13 B18 B19 B20 99.24(10) . . . . ?
B13 B18 B20 B15 -65.59(11) . . . . ?
B13 B18 B20 B16 -3.15(12) . . . . ?
B13 B18 B20 B17 36.31(9) . . . . ?
B13 B18 B20 B19 -103.12(10) . . . . ?
B14 C3 B11 C4 28.78(8) . . . . ?
B14 C3 B11 B12 -108.35(9) . . . . ?
B14 C3 B11 B15 -9.74(12) . . . . ?
B14 C3 B11 B16 -71.38(10) . . . . ?
B14 C3 B12 B11 99.16(10) . . . . ?
B14 C3 B12 B13 -40.63(9) . . . . ?
B14 C3 B12 B16 61.07(12) . . . . ?
B14 C3 B12 B17 -2.57(13) . . . . ?
B14 C3 B13 B12 138.81(9) . . . . ?
B14 C3 B13 B17 100.61(10) . . . . ?
B14 C3 B13 B18 37.04(9) . . . . ?
B14 C4 B11 C3 -27.38(8) . . . . ?
B14 C4 B11 B12 10.84(11) . . . . ?
B14 C4 B11 B15 108.00(9) . . . . ?
B14 C4 B11 B16 72.88(10) . . . . ?
B14 C4 B15 B11 -95.62(9) . . . . ?
B14 C4 B15 B16 -58.85(12) . . . . ?
B14 C4 B15 B19 41.53(9) . . . . ?
B14 C4 B15 B20 5.25(12) . . . . ?
B14 C4 B19 B15 -136.64(9) . . . . ?
B14 C4 B19 B18 -36.67(9) . . . . ?
B14 C4 B19 B20 -100.38(10) . . . . ?
B14 B13 B17 B12 98.94(10) . . . . ?
B14 B13 B17 B16 61.85(11) . . . . ?
B14 B13 B17 B18 -38.83(9) . . . . ?
B14 B13 B17 B20 -1.96(12) . . . . ?
B14 B13 B18 B17 136.37(10) . . . . ?
B14 B13 B18 B19 36.91(9) . . . . ?
B14 B13 B18 B20 100.43(10) . . . . ?
B14 B18 B19 C4 36.76(9) . . . . ?
B14 B18 B19 B15 98.67(10) . . . . ?
B14 B18 B19 B20 136.36(9) . . . . ?
B14 B18 B20 B15 -1.41(12) . . . . ?
B14 B18 B20 B16 61.03(11) . . . . ?
B14 B18 B20 B17 100.48(10) . . . . ?
B14 B18 B20 B19 -38.94(8) . . . . ?
B14 B19 B20 B15 -99.04(10) . . . . ?
B14 B19 B20 B16 -62.13(12) . . . . ?
B14 B19 B20 B17 1.94(13) . . . . ?
B14 B19 B20 B18 38.78(9) . . . . ?
B15 C4 B11 C3 -135.38(9) . . . . ?
B15 C4 B11 B12 -97.16(10) . . . . ?
B15 C4 B11 B16 -35.12(9) . . . . ?
B15 C4 B14 C3 94.03(9) . . . . ?
B15 C4 B14 B13 56.09(11) . . . . ?
B15 C4 B14 B18 -6.07(11) . . . . ?
B15 C4 B14 B19 -41.72(9) . . . . ?
B15 C4 B19 B14 136.64(9) . . . . ?
B15 C4 B19 B18 99.96(10) . . . . ?
B15 C4 B19 B20 36.26(9) . . . . ?
B15 B11 B12 C3 -102.37(9) . . . . ?
B15 B11 B12 B13 -67.58(11) . . . . ?
B15 B11 B12 B16 34.96(9) . . . . ?
B15 B11 B12 B17 -4.28(12) . . . . ?
B15 B11 B16 B12 -140.16(10) . . . . ?
B15 B11 B16 B17 -101.46(10) . . . . ?
B15 B11 B16 B20 -39.31(9) . . . . ?
B15 B16 B17 B12 -103.18(10) . . . . ?
B15 B16 B17 B13 -65.94(11) . . . . ?
B15 B16 B17 B18 -3.18(12) . . . . ?
B15 B16 B17 B20 36.16(9) . . . . ?
B15 B16 B20 B17 -139.74(10) . . . . ?
B15 B16 B20 B18 -100.28(10) . . . . ?
B15 B16 B20 B19 -37.19(9) . . . . ?
B15 B19 B20 B16 36.90(9) . . . . ?
B15 B19 B20 B17 100.98(10) . . . . ?
B15 B19 B20 B18 137.81(9) . . . . ?
B16 B11 B12 C3 -137.34(9) . . . . ?
B16 B11 B12 B13 -102.55(10) . . . . ?
B16 B11 B12 B17 -39.25(9) . . . . ?
B16 B11 B15 C4 139.47(10) . . . . ?
B16 B11 B15 B19 102.64(10) . . . . ?
B16 B11 B15 B20 39.53(9) . . . . ?
B16 B12 B13 C3 -98.81(10) . . . . ?
B16 B12 B13 B14 -63.15(11) . . . . ?
B16 B12 B13 B17 38.11(9) . . . . ?
B16 B12 B13 B18 0.02(12) . . . . ?
B16 B12 B17 B13 -137.90(9) . . . . ?
B16 B12 B17 B18 -100.53(10) . . . . ?
B16 B12 B17 B20 -36.68(9) . . . . ?
B16 B15 B19 C4 101.42(10) . . . . ?
B16 B15 B19 B14 63.05(11) . . . . ?
B16 B15 B19 B18 -0.07(12) . . . . ?
B16 B15 B19 B20 -37.87(9) . . . . ?
B16 B15 B20 B17 36.44(9) . . . . ?
B16 B15 B20 B18 100.56(10) . . . . ?
B16 B15 B20 B19 138.10(10) . . . . ?
B16 B17 B18 B13 -99.86(10) . . . . ?
B16 B17 B18 B14 -60.62(11) . . . . ?
B16 B17 B18 B19 3.12(12) . . . . ?
B16 B17 B18 B20 39.32(9) . . . . ?
B16 B17 B20 B15 -35.85(9) . . . . ?
B16 B17 B20 B18 -135.99(9) . . . . ?
B16 B17 B20 B19 -99.47(10) . . . . ?
B17 B12 B13 C3 -136.92(9) . . . . ?
B17 B12 B13 B14 -101.26(10) . . . . ?
B17 B12 B13 B18 -38.09(9) . . . . ?
B17 B12 B16 B11 136.41(9) . . . . ?
B17 B12 B16 B15 99.86(10) . . . . ?
B17 B12 B16 B20 35.90(9) . . . . ?
B17 B13 B14 C3 -99.16(10) . . . . ?
B17 B13 B14 C4 -56.89(11) . . . . ?
B17 B13 B14 B18 39.08(9) . . . . ?
B17 B13 B14 B19 3.13(12) . . . . ?
B17 B13 B18 B14 -136.37(10) . . . . ?
B17 B13 B18 B19 -99.46(11) . . . . ?
B17 B13 B18 B20 -35.94(9) . . . . ?
B17 B16 B20 B15 139.74(10) . . . . ?
B17 B16 B20 B18 39.46(9) . . . . ?
B17 B16 B20 B19 102.55(10) . . . . ?
B17 B18 B19 C4 -63.81(11) . . . . ?
B17 B18 B19 B14 -100.57(10) . . . . ?
B17 B18 B19 B15 -1.90(12) . . . . ?
B17 B18 B19 B20 35.79(9) . . . . ?
B17 B18 B20 B15 -101.89(10) . . . . ?
B17 B18 B20 B16 -39.45(9) . . . . ?
B17 B18 B20 B19 -139.42(10) . . . . ?
B18 B13 B14 C3 -138.24(10) . . . . ?
B18 B13 B14 C4 -95.98(10) . . . . ?
B18 B13 B14 B19 -35.95(9) . . . . ?
B18 B13 B17 B12 137.77(10) . . . . ?
B18 B13 B17 B16 100.68(10) . . . . ?
B18 B13 B17 B20 36.87(9) . . . . ?
B18 B14 B19 C4 -139.29(9) . . . . ?
B18 B14 B19 B15 -101.77(10) . . . . ?
B18 B14 B19 B20 -38.85(9) . . . . ?
B18 B17 B20 B15 100.14(10) . . . . ?
B18 B17 B20 B16 135.99(9) . . . . ?
B18 B17 B20 B19 36.52(9) . . . . ?
B18 B19 B20 B15 -137.81(9) . . . . ?
B18 B19 B20 B16 -100.91(10) . . . . ?
B18 B19 B20 B17 -36.83(9) . . . . ?
B19 C4 B11 C3 -94.09(9) . . . . ?
B19 C4 B11 B12 -55.87(12) . . . . ?
B19 C4 B11 B15 41.29(9) . . . . ?
B19 C4 B11 B16 6.17(12) . . . . ?
B19 C4 B14 C3 135.75(9) . . . . ?
B19 C4 B14 B13 97.81(10) . . . . ?
B19 C4 B14 B18 35.65(8) . . . . ?
B19 C4 B15 B11 -137.15(9) . . . . ?
B19 C4 B15 B16 -100.38(10) . . . . ?
B19 C4 B15 B20 -36.28(9) . . . . ?
B19 B14 B18 B13 139.47(10) . . . . ?
B19 B14 B18 B17 100.75(10) . . . . ?
B19 B14 B18 B20 38.69(9) . . . . ?
B19 B15 B16 B11 -98.20(10) . . . . ?
B19 B15 B16 B12 -61.76(12) . . . . ?
B19 B15 B16 B17 2.03(12) . . . . ?
B19 B15 B16 B20 37.67(9) . . . . ?
B19 B15 B20 B16 -138.10(10) . . . . ?
B19 B15 B20 B17 -101.66(10) . . . . ?
B19 B15 B20 B18 -37.54(9) . . . . ?
B19 B18 B20 B15 37.53(9) . . . . ?
B19 B18 B20 B16 99.97(10) . . . . ?
B19 B18 B20 B17 139.42(10) . . . . ?
B20 B15 B16 B11 -135.87(10) . . . . ?
B20 B15 B16 B12 -99.43(11) . . . . ?
B20 B15 B16 B17 -35.65(9) . . . . ?
B20 B15 B19 C4 139.29(9) . . . . ?
B20 B15 B19 B14 100.92(10) . . . . ?
B20 B15 B19 B18 37.80(9) . . . . ?
B20 B16 B17 B12 -139.34(9) . . . . ?
B20 B16 B17 B13 -102.10(10) . . . . ?
B20 B16 B17 B18 -39.34(9) . . . . ?
B20 B17 B18 B13 -139.18(10) . . . . ?
B20 B17 B18 B14 -99.94(10) . . . . ?
B20 B17 B18 B19 -36.20(9) . . . . ?
B20 B18 B19 C4 -99.60(10) . . . . ?
B20 B18 B19 B14 -136.36(9) . . . . ?
B20 B18 B19 B15 -37.69(9) . . . . ?
O1S C1S C2S C3S 26.5(4) . . . . ?
C1S O1S C4S C3S 38.0(4) . . . . ?
C1S C2S C3S C4S -3.6(6) . . . . ?
C2S C3S C4S O1S -20.5(6) . . . . ?
C4S O1S C1S C2S -40.8(2) . . . . ?
O2S C5S C6S C7S -22(6) . . . . ?
C5S O2S C8S C7S -40(3) . . . . ?
C5S C6S C7S C8S -2(4) . . . . ?
C6S C7S C8S O2S 26.0(17) . . . . ?
C8S O2S C5S C6S 38(5) . . . . ?
